data_1516434
loop_
_publ_author_name
'Her, Jae-Hyuk'
'Zhou, Wei'
'Stavila, Vitalie'
'Brown, Craig M.'
'Udovic, Terrence J.'

_publ_section_title
;
 Role of Cation Size on the Structural Behavior of the Alkali-Metal
 Dodecahydro-closo-Dodecaborates
;
_journal_issue 26
_journal_name_full 'The Journal of Physical Chemistry C'
_journal_page_first 11187
_journal_paper_doi 10.1021/jp904980m
_journal_volume 113
_journal_year 2009
_chemical_formula_moiety 'H12 B12 Na2'
_chemical_formula_structural 'H12 B12 Na2'
_chemical_formula_sum 'B12 H12 Na2'
_chemical_formula_weight 187.79
_chemical_name_systematic
;
Disodium dodecahydro-closo-dodecaborate
;
_space_group_crystal_system monoclinic
_space_group_IT_number 14
_space_group_name_H-M_alt 'P 1 21/n 1'
_symmetry_space_group_name_Hall '-P 2yn'
_symmetry_space_group_name_H-M 'P 1 21/n 1'
_cell_angle_alpha 90
_cell_angle_beta 94.6759(38)
_cell_angle_gamma 90
_cell_formula_units_Z 2
_cell_length_a 7.03062(28)
_cell_length_b 10.65399(43)
_cell_length_c 7.00930(47)
_cell_measurement_temperature 293
_cell_volume 523.28(5)
_computing_cell_refinement TOPAS-Academic
_computing_data_collection Rigaku
_computing_data_reduction TOPAS-Academic
_computing_molecular_graphics Diamond
_computing_publication_material Grapher
_computing_structure_refinement TOPAS-Academic
_computing_structure_solution TOPAS-Academic
_diffrn_ambient_temperature 293
_diffrn_detector 'scintillation counter with Ni filiter'
_diffrn_measurement_device_type 'Rigaku Ultima III diffractometer'
_diffrn_radiation_monochromator None
_diffrn_radiation_type 'Cu K\a'
_diffrn_radiation_wavelength 1.54059
_diffrn_source 'sealed tube'
_diffrn_source_target Cu
_exptl_absorpt_correction_type none
_pd_block_diffractogram_id Na2B12H12-profile
_pd_char_colour white
_pd_instr_location
;
National Institute of Standards and Technology Center for Neutron Research
;
_pd_meas_2theta_range_inc 0.01
_pd_meas_2theta_range_max 100.000
_pd_meas_2theta_range_min 10.000
_pd_meas_number_of_points 9001
_pd_meas_scan_method step
_pd_proc_2theta_range_inc 0.01
_pd_proc_2theta_range_max 100.0
_pd_proc_2theta_range_min 12.0
_pd_proc_info_excluded_regions '10 to 12 degrees are excluded'
_pd_proc_ls_background_function
;
Chebyshev polynomial with 12 coefficients
;
_pd_proc_ls_pref_orient_corr
;
none
;
_pd_proc_ls_profile_function
;
Simple_Axial_model function in TOPAS-Academic.
;
_pd_proc_ls_prof_R_factor 0.051
_pd_proc_ls_prof_wR_expected 0.062
_pd_proc_ls_prof_wR_factor 0.069
_pd_proc_wavelength 1.54059
_pd_spec_mounting
;
capillary
;
_pd_spec_mount_mode transmission
_pd_spec_shape cylinder
_refine_ls_extinction_method none
_refine_ls_goodness_of_fit_all 1.126
_refine_ls_hydrogen_treatment constr
_refine_ls_number_parameters 61
_refine_ls_R_I_factor 0.010
_refine_ls_shift/su_max <0.001
_refine_ls_weighting_details 1/(sigma*sigma)
_refine_ls_weighting_scheme sigma
_cod_data_source_file jp904980m_si_002.cif
_cod_data_source_block Na2B12H12
_cod_depositor_comments
;
The following automatic conversions were performed:

'_space_group_crystal_system' value 'Monoclinic' changed to
'monoclinic' according to
/usr/data/users/saulius/automatic-downloads/retrospective/ACS/lib/dictionaries/cif_core.dic
dictionary named 'cif_core.dic' version 2.4.2 from 2011-04-26.

Automatic conversion script
Id: cif_fix_values 2281 2013-09-26 08:29:07Z andrius 
;
_cod_original_cell_volume 523.278(47)
_cod_database_code 1516434

loop_
_symmetry_equiv_pos_site_id
_symmetry_equiv_pos_as_xyz
1 'x, y, z'
2 '-x+1/2, y+1/2, -z+1/2'
3 '-x, -y, -z'
4 'x+1/2, -y+1/2, z+1/2'

loop_
_atom_site_aniso_label
_atom_site_aniso_U_11
_atom_site_aniso_U_22
_atom_site_aniso_U_33
_atom_site_aniso_U_12
_atom_site_aniso_U_13
_atom_site_aniso_U_23
Na1 0.0492(30) 0.0461(20) 0.0716(30) -0.0037(31) -0.0016(17) -0.0148(28)

loop_
_atom_site_label
_atom_site_type_symbol
_atom_site_symmetry_multiplicity
_atom_site_fract_x
_atom_site_fract_y
_atom_site_fract_z
_atom_site_occupancy
_atom_site_B_iso_or_equiv
Na1 Na+1 4 0.01007(37) 0.69465(22) 0.12213(37) 1 0
B1 B 4 -0.07072278 -0.1026578 0.665898 1 1.645(97)
B2 B 4 -0.2237376 0.01997944 0.5704174 1 1.645(97)
B3 B 4 0.07759441 -0.1504426 0.4836795 1 1.645(97)
B4 B 4 -0.1699887 0.04798867 0.3291886 1 1.645(97)
B5 B 4 -0.1657418 -0.108436 0.4216326 1 1.645(97)
B6 B 4 0.01624469 -0.05733795 0.2755817 1 1.645(97)
H1 H 4 -0.1197086 -0.1737634 0.7808066 1 1.645(97)
H2 H 4 -0.3787085 0.03381812 0.6191917 1 1.645(97)
H3 H 4 0.1313399 -0.2546461 0.4723751 1 1.645(97)
H4 H 4 -0.2877307 0.08122783 0.2108768 1 1.645(97)
H5 H 4 -0.2805422 -0.1835438 0.3673517 1 1.645(97)
H6 H 4 0.02749651 -0.09705284 0.1201392 1 1.645(97)

loop_
_geom_angle_atom_site_label_1
_geom_angle_atom_site_label_2
_geom_angle_atom_site_label_3
_geom_angle
_geom_angle_site_symmetry_1
_geom_angle_site_symmetry_2
_geom_angle_site_symmetry_3
H4 Na1 H6 123.59(41) 2_455 1_555 1_565
H5 Na1 H4 144.31(39) 4_554 1_555 2_455
H5 Na1 H6 90.40(66) 4_554 1_555 1_565
H2 Na1 H5 71.50(49) 2_455 1_555 4_554
H2 Na1 H4 76.37(67) 2_455 1_555 2_455
H2 Na1 H6 133.60(46) 2_455 1_555 1_565
H2 Na1 H2 56.28(37) 4_554 1_555 2_455
H2 Na1 H5 75.02(65) 4_554 1_555 4_554
H2 Na1 H4 74.46(48) 4_554 1_555 2_455
H2 Na1 H6 158.95(35) 4_554 1_555 1_565
H3 Na1 H2 97.41(41) 1_565 1_555 4_554
H3 Na1 H2 148.17(25) 1_565 1_555 2_455
H3 Na1 H5 122.64(62) 1_565 1_555 4_554
H3 Na1 H4 79.45(63) 1_565 1_555 2_455
H3 Na1 H6 77.50(69) 1_565 1_555 1_565
H1 Na1 H3 53.62(57) 4_554 1_555 1_565
H1 Na1 H2 69.32(53) 4_554 1_555 4_554
H1 Na1 H2 119.79(16) 4_554 1_555 2_455
H1 Na1 H5 71.39(62) 4_554 1_555 4_554
H1 Na1 H4 113.61(47) 4_554 1_555 2_455
H1 Na1 H6 91.86(30) 4_554 1_555 1_565
B6 Na1 H1 86.43(33) 1_565 1_555 4_554
B6 Na1 H3 57.00(35) 1_565 1_555 1_565
B6 Na1 H2 152.84(23) 1_565 1_555 4_554
B6 Na1 H2 150.87(30) 1_565 1_555 2_455
B6 Na1 H5 109.50(38) 1_565 1_555 4_554
B6 Na1 H4 106.12(38) 1_565 1_555 2_455
B6 Na1 H6 22.80(38) 1_565 1_555 1_565
H3 Na1 B6 85.20(31) 4_454 1_555 1_565
H3 Na1 H1 171.52(56) 4_454 1_555 4_554
H3 Na1 H3 121.82(52) 4_454 1_555 1_565
H3 Na1 H2 119.14(16) 4_454 1_555 4_554
H3 Na1 H2 68.09(50) 4_454 1_555 2_455
H3 Na1 H5 110.28(46) 4_454 1_555 4_554
H3 Na1 H4 70.20(61) 4_454 1_555 2_455
H3 Na1 H6 79.88(45) 4_454 1_555 1_565
H1 Na1 H3 50.02(42) 1_564 1_555 4_454
H1 Na1 B6 81.68(17) 1_564 1_555 1_565
H1 Na1 H1 127.18(53) 1_564 1_555 4_554
H1 Na1 H3 138.54(45) 1_564 1_555 1_565
H1 Na1 H2 122.49(27) 1_564 1_555 4_554
H1 Na1 H2 72.43(26) 1_564 1_555 2_455
H1 Na1 H5 64.91(37) 1_564 1_555 4_554
H1 Na1 H4 119.15(42) 1_564 1_555 2_455
H1 Na1 H6 61.24(30) 1_564 1_555 1_565
B4 Na1 H1 98.79(34) 2_455 1_555 1_564
B4 Na1 H3 53.87(34) 2_455 1_555 4_454
B4 Na1 B6 116.25(19) 2_455 1_555 1_565
B4 Na1 H1 132.06(27) 2_455 1_555 4_554
B4 Na1 H3 102.23(43) 2_455 1_555 1_565
B4 Na1 H2 75.15(36) 2_455 1_555 4_554
B4 Na1 H2 56.90(36) 2_455 1_555 2_455
B4 Na1 H5 128.36(25) 2_455 1_555 4_554
B4 Na1 H4 23.08(37) 2_455 1_555 2_455
B4 Na1 H6 125.82(28) 2_455 1_555 1_565
B5 Na1 B4 124.77(11) 4_554 1_555 2_455
B5 Na1 H1 87.70(34) 4_554 1_555 1_564
B5 Na1 H3 129.39(26) 4_554 1_555 4_454
B5 Na1 B6 118.96(22) 4_554 1_555 1_565
B5 Na1 H1 54.57(35) 4_554 1_555 4_554
B5 Na1 H3 108.19(45) 4_554 1_555 1_565
B5 Na1 H2 56.35(36) 4_554 1_555 4_554
B5 Na1 H2 73.86(37) 4_554 1_555 2_455
B5 Na1 H5 23.04(37) 4_554 1_555 4_554
B5 Na1 H4 130.67(26) 4_554 1_555 2_455
B5 Na1 H6 105.39(36) 4_554 1_555 1_565
B2 Na1 B5 96.34(12) 2_455 1_555 4_554
B2 Na1 B4 35.347(73) 2_455 1_555 2_455
B2 Na1 H1 76.68(25) 2_455 1_555 1_564
B2 Na1 H3 53.00(31) 2_455 1_555 4_454
B2 Na1 B6 137.54(20) 2_455 1_555 1_565
B2 Na1 H1 135.48(29) 2_455 1_555 4_554
B2 Na1 H3 135.82(38) 2_455 1_555 1_565
B2 Na1 H2 66.30(30) 2_455 1_555 4_554
B2 Na1 H2 22.82(35) 2_455 1_555 2_455
B2 Na1 H5 93.71(29) 2_455 1_555 4_554
B2 Na1 H4 56.98(38) 2_455 1_555 2_455
B2 Na1 H6 130.97(32) 2_455 1_555 1_565
B2 Na1 B2 82.78(10) 4_554 1_555 2_455
B2 Na1 B5 35.137(75) 4_554 1_555 4_554
B2 Na1 B4 97.60(12) 4_554 1_555 2_455
B2 Na1 H1 115.67(28) 4_554 1_555 1_564
B2 Na1 H3 134.41(28) 4_554 1_555 4_454
B2 Na1 B6 139.68(16) 4_554 1_555 1_565
B2 Na1 H1 53.71(32) 4_554 1_555 4_554
B2 Na1 H3 96.51(40) 4_554 1_555 1_565
B2 Na1 H2 22.77(35) 4_554 1_555 4_554
B2 Na1 H2 66.39(30) 4_554 1_555 2_455
B2 Na1 H5 56.43(37) 4_554 1_555 4_554
B2 Na1 H4 96.59(30) 4_554 1_555 2_455
B2 Na1 H6 136.56(29) 4_554 1_555 1_565
B3 Na1 B2 117.41(20) 1_565 1_555 4_554
B3 Na1 B2 140.59(28) 1_565 1_555 2_455
B3 Na1 B5 119.90(32) 1_565 1_555 4_554
B3 Na1 B4 105.64(30) 1_565 1_555 2_455
B3 Na1 H1 116.79(19) 1_565 1_555 1_564
B3 Na1 H3 105.28(36) 1_565 1_555 4_454
B3 Na1 B6 35.225(65) 1_565 1_555 1_565
B3 Na1 H1 68.15(37) 1_565 1_555 4_554
B3 Na1 H3 22.49(35) 1_565 1_555 1_565
B3 Na1 H2 119.88(23) 1_565 1_555 4_554
B3 Na1 H2 162.28(37) 1_565 1_555 2_455
B3 Na1 H5 125.71(51) 1_565 1_555 4_554
B3 Na1 H4 85.93(49) 1_565 1_555 2_455
B3 Na1 H6 57.06(39) 1_565 1_555 1_565
H5 Na1 B3 50.66(29) 1_565 1_555 1_565
H5 Na1 B2 147.46(27) 1_565 1_555 4_554
H5 Na1 B2 93.54(33) 1_565 1_555 2_455
H5 Na1 B5 170.12(36) 1_565 1_555 4_554
H5 Na1 B4 64.42(32) 1_565 1_555 2_455
H5 Na1 H1 94.58(49) 1_565 1_555 1_564
H5 Na1 H3 57.76(43) 1_565 1_555 4_454
H5 Na1 B6 52.14(30) 1_565 1_555 1_565
H5 Na1 H1 117.33(21) 1_565 1_555 4_554
H5 Na1 H3 64.07(48) 1_565 1_555 1_565
H5 Na1 H2 128.76(54) 1_565 1_555 4_554
H5 Na1 H2 116.00(17) 1_565 1_555 2_455
H5 Na1 H5 155.90(26) 1_565 1_555 4_554
H5 Na1 H4 55.93(39) 1_565 1_555 2_455
H5 Na1 H6 67.68(55) 1_565 1_555 1_565
B1 Na1 H5 138.69(31) 4_554 1_555 1_565
B1 Na1 B3 90.38(22) 4_554 1_555 1_565
B1 Na1 B2 34.067(64) 4_554 1_555 4_554
B1 Na1 B2 116.688(92) 4_554 1_555 2_455
B1 Na1 B5 34.394(84) 4_554 1_555 4_554
B1 Na1 B4 127.22(16) 4_554 1_555 2_455
B1 Na1 H1 118.32(40) 4_554 1_555 1_564
B1 Na1 H3 163.54(27) 4_554 1_555 4_454
B1 Na1 B6 105.71(15) 4_554 1_555 1_565
B1 Na1 H1 22.24(33) 4_554 1_555 4_554
B1 Na1 H3 74.63(39) 4_554 1_555 1_565
B1 Na1 H2 53.88(33) 4_554 1_555 4_554
B1 Na1 H2 98.31(32) 4_554 1_555 2_455
B1 Na1 H5 54.80(37) 4_554 1_555 4_554
B1 Na1 H4 116.88(33) 4_554 1_555 2_455
B1 Na1 H6 105.31(25) 4_554 1_555 1_565
B3 Na1 B1 150.43(11) 4_454 1_555 4_554
B3 Na1 H5 64.22(34) 4_454 1_555 1_565
B3 Na1 B3 114.87(30) 4_454 1_555 1_565
B3 Na1 B2 116.446(94) 4_454 1_555 4_554
B3 Na1 B2 33.746(63) 4_454 1_555 2_455
B3 Na1 B5 125.17(16) 4_454 1_555 4_554
B3 Na1 B4 34.045(86) 4_454 1_555 2_455
B3 Na1 H1 65.24(31) 4_454 1_555 1_564
B3 Na1 H3 21.90(32) 4_454 1_555 4_454
B3 Na1 B6 103.85(16) 4_454 1_555 1_565
B3 Na1 H1 165.59(28) 4_454 1_555 4_554
B3 Na1 H3 123.93(48) 4_454 1_555 1_565
B3 Na1 H2 98.24(31) 4_454 1_555 4_554
B3 Na1 H2 53.28(33) 4_454 1_555 2_455
B3 Na1 H5 113.40(33) 4_454 1_555 4_554
B3 Na1 H4 54.18(37) 4_454 1_555 2_455
B3 Na1 H6 101.51(24) 4_454 1_555 1_565
B6 B1 H1 121.7175(31) 3_556 1_555 1_555
B2 B1 B6 60.0000(29) 1_555 1_555 3_556
B2 B1 H1 121.7175(25) 1_555 1_555 1_555
B5 B1 B2 60.0000(22) 1_555 1_555 1_555
B5 B1 B6 108.0000(10) 1_555 1_555 3_556
B5 B1 H1 121.7175(30) 1_555 1_555 1_555
B4 B1 B5 108.0000(35) 3_556 1_555 1_555
B4 B1 B2 108.0000(27) 3_556 1_555 1_555
B4 B1 B6 60.00000(92) 3_556 1_555 3_556
B4 B1 H1 121.7175(27) 3_556 1_555 1_555
B3 B1 B4 60.0000(28) 1_555 1_555 3_556
B3 B1 B5 60.0000(37) 1_555 1_555 1_555
B3 B1 B2 108.0000(33) 1_555 1_555 1_555
B3 B1 B6 108.0000(13) 1_555 1_555 3_556
B3 B1 H1 121.7175(31) 1_555 1_555 1_555
H6 B1 B3 126.60(16) 3_556 1_555 1_555
H6 B1 B4 69.95(10) 3_556 1_555 3_556
H6 B1 B5 126.60(16) 3_556 1_555 1_555
H6 B1 B2 69.95(10) 3_556 1_555 1_555
H6 B1 B6 22.60(20) 3_556 1_555 3_556
H6 B1 H1 99.12(20) 3_556 1_555 1_555
H3 B1 H6 139.78(18) 1_555 1_555 3_556
H3 B1 B3 22.60(20) 1_555 1_555 1_555
H3 B1 B4 69.95(10) 1_555 1_555 3_556
H3 B1 B5 69.95(10) 1_555 1_555 1_555
H3 B1 B2 126.60(16) 1_555 1_555 1_555
H3 B1 B6 126.60(16) 1_555 1_555 3_556
H3 B1 H1 99.12(20) 1_555 1_555 1_555
H5 B1 H3 70.951(47) 1_555 1_555 1_555
H5 B1 H6 139.78(18) 1_555 1_555 3_556
H5 B1 B3 69.95(10) 1_555 1_555 1_555
H5 B1 B4 126.60(16) 1_555 1_555 3_556
H5 B1 B5 22.60(20) 1_555 1_555 1_555
H5 B1 B2 69.95(10) 1_555 1_555 1_555
H5 B1 B6 126.60(16) 1_555 1_555 3_556
H5 B1 H1 99.12(20) 1_555 1_555 1_555
H4 B1 H5 139.78(18) 3_556 1_555 1_555
H4 B1 H3 70.951(47) 3_556 1_555 1_555
H4 B1 H6 70.951(47) 3_556 1_555 3_556
H4 B1 B3 69.95(10) 3_556 1_555 1_555
H4 B1 B4 22.60(20) 3_556 1_555 3_556
H4 B1 B5 126.60(16) 3_556 1_555 1_555
H4 B1 B2 126.60(16) 3_556 1_555 1_555
H4 B1 B6 69.95(10) 3_556 1_555 3_556
H4 B1 H1 99.12(20) 3_556 1_555 1_555
H2 B1 H4 139.78(18) 1_555 1_555 3_556
H2 B1 H5 70.951(47) 1_555 1_555 1_555
H2 B1 H3 139.78(18) 1_555 1_555 1_555
H2 B1 H6 70.951(47) 1_555 1_555 3_556
H2 B1 B3 126.60(16) 1_555 1_555 1_555
H2 B1 B4 126.60(16) 1_555 1_555 3_556
H2 B1 B5 69.95(10) 1_555 1_555 1_555
H2 B1 B2 22.60(20) 1_555 1_555 1_555
H2 B1 B6 69.95(10) 1_555 1_555 3_556
H2 B1 H1 99.12(20) 1_555 1_555 1_555
B3 B1 H2 56.30(19) 3_556 1_555 1_555
B3 B1 H4 91.47(18) 3_556 1_555 3_556
B3 B1 H5 91.47(18) 3_556 1_555 1_555
B3 B1 H3 112.60(20) 3_556 1_555 1_555
B3 B1 H6 56.30(19) 3_556 1_555 3_556
B3 B1 B3 90.0000(25) 3_556 1_555 1_555
B3 B1 B4 72.0000(17) 3_556 1_555 3_556
B3 B1 B5 72.0000(17) 3_556 1_555 1_555
B3 B1 B2 36.0000(15) 3_556 1_555 1_555
B3 B1 B6 36.0000(26) 3_556 1_555 3_556
B3 B1 H1 148.28253(81) 3_556 1_555 1_555
B5 B1 B3 36.0000(17) 3_556 1_555 3_556
B5 B1 H2 91.47(18) 3_556 1_555 1_555
B5 B1 H4 56.30(19) 3_556 1_555 3_556
B5 B1 H5 112.60(20) 3_556 1_555 1_555
B5 B1 H3 91.47(18) 3_556 1_555 1_555
B5 B1 H6 56.30(19) 3_556 1_555 3_556
B5 B1 B3 72.0000(26) 3_556 1_555 1_555
B5 B1 B4 36.00000(88) 3_556 1_555 3_556
B5 B1 B5 90.0000(26) 3_556 1_555 1_555
B5 B1 B2 72.0000(30) 3_556 1_555 1_555
B5 B1 B6 36.0000(19) 3_556 1_555 3_556
B5 B1 H1 148.2825(17) 3_556 1_555 1_555
B6 B1 B5 60.0000(19) 1_555 1_555 3_556
B6 B1 B3 60.00000(86) 1_555 1_555 3_556
B6 B1 H2 91.47(18) 1_555 1_555 1_555
B6 B1 H4 91.47(18) 1_555 1_555 3_556
B6 B1 H5 56.30(19) 1_555 1_555 1_555
B6 B1 H3 56.30(19) 1_555 1_555 1_555
B6 B1 H6 112.60(20) 1_555 1_555 3_556
B6 B1 B3 36.0000(22) 1_555 1_555 1_555
B6 B1 B4 72.0000(35) 1_555 1_555 3_556
B6 B1 B5 36.0000(26) 1_555 1_555 1_555
B6 B1 B2 72.0000(26) 1_555 1_555 1_555
B6 B1 B6 90.0000(19) 1_555 1_555 3_556
B6 B1 H1 148.2825(14) 1_555 1_555 1_555
B4 B1 B6 36.0000(20) 1_555 1_555 1_555
B4 B1 B5 60.0000(26) 1_555 1_555 3_556
B4 B1 B3 36.00000(63) 1_555 1_555 3_556
B4 B1 H2 56.30(19) 1_555 1_555 1_555
B4 B1 H4 112.60(20) 1_555 1_555 3_556
B4 B1 H5 56.30(19) 1_555 1_555 1_555
B4 B1 H3 91.47(18) 1_555 1_555 1_555
B4 B1 H6 91.47(18) 1_555 1_555 3_556
B4 B1 B3 72.0000(38) 1_555 1_555 1_555
B4 B1 B4 90.0000(32) 1_555 1_555 3_556
B4 B1 B5 36.0000(22) 1_555 1_555 1_555
B4 B1 B2 36.0000(17) 1_555 1_555 1_555
B4 B1 B6 72.0000(31) 1_555 1_555 3_556
B4 B1 H1 148.2825(18) 1_555 1_555 1_555
B2 B1 B4 60.0000(30) 3_556 1_555 1_555
B2 B1 B6 36.0000(22) 3_556 1_555 1_555
B2 B1 B5 36.00000(83) 3_556 1_555 3_556
B2 B1 B3 60.0000(12) 3_556 1_555 3_556
B2 B1 H2 112.60(20) 3_556 1_555 1_555
B2 B1 H4 56.30(19) 3_556 1_555 3_556
B2 B1 H5 91.47(18) 3_556 1_555 1_555
B2 B1 H3 56.30(19) 3_556 1_555 1_555
B2 B1 H6 91.47(18) 3_556 1_555 3_556
B2 B1 B3 36.0000(21) 3_556 1_555 1_555
B2 B1 B4 36.0000(24) 3_556 1_555 3_556
B2 B1 B5 72.0000(39) 3_556 1_555 1_555
B2 B1 B2 90.0000(28) 3_556 1_555 1_555
B2 B1 B6 72.0000(19) 3_556 1_555 3_556
B2 B1 H1 148.2825(14) 3_556 1_555 1_555
Na1 B1 B2 139.41(25) 4_455 1_555 3_556
Na1 B1 B4 86.01(37) 4_455 1_555 1_555
Na1 B1 B6 103.41(25) 4_455 1_555 1_555
Na1 B1 B5 141.61(44) 4_455 1_555 3_556
Na1 B1 B3 105.75(44) 4_455 1_555 3_556
Na1 B1 H2 52.42(47) 4_455 1_555 1_555
Na1 B1 H4 161.26(44) 4_455 1_555 3_556
Na1 B1 H5 49.02(28) 4_455 1_555 1_555
Na1 B1 H3 107.85(36) 4_455 1_555 1_555
Na1 B1 H6 112.37(36) 4_455 1_555 3_556
Na1 B1 B3 116.42(26) 4_455 1_555 1_555
Na1 B1 B4 175.41(25) 4_455 1_555 3_556
Na1 B1 B5 67.41(25) 4_455 1_555 1_555
Na1 B1 B2 69.84(45) 4_455 1_555 1_555
Na1 B1 B6 120.59(42) 4_455 1_555 3_556
Na1 B1 H1 62.30(36) 4_455 1_555 1_555
B6 B2 H2 121.7175(35) 3_556 1_555 1_555
B3 B2 B6 60.0000(24) 3_556 1_555 3_556
B3 B2 H2 121.7175(20) 3_556 1_555 1_555
B4 B2 B3 60.0000(19) 1_555 1_555 3_556
B4 B2 B6 108.0000(39) 1_555 1_555 3_556
B4 B2 H2 121.7175(31) 1_555 1_555 1_555
B5 B2 B4 60.0000(28) 1_555 1_555 1_555
B5 B2 B3 108.0000(34) 1_555 1_555 3_556
B5 B2 B6 108.0000(26) 1_555 1_555 3_556
B5 B2 H2 121.7175(19) 1_555 1_555 1_555
B1 B2 B5 60.0000(36) 1_555 1_555 1_555
B1 B2 B4 108.0000(26) 1_555 1_555 1_555
B1 B2 B3 108.0000(30) 1_555 1_555 3_556
B1 B2 B6 60.0000(26) 1_555 1_555 3_556
B1 B2 H2 121.7175(22) 1_555 1_555 1_555
H6 B2 B1 69.95(10) 3_556 1_555 1_555
H6 B2 B5 126.60(16) 3_556 1_555 1_555
H6 B2 B4 126.60(16) 3_556 1_555 1_555
H6 B2 B3 69.95(10) 3_556 1_555 3_556
H6 B2 B6 22.60(20) 3_556 1_555 3_556
H6 B2 H2 99.12(20) 3_556 1_555 1_555
H4 B2 H6 139.78(18) 1_555 1_555 3_556
H4 B2 B1 126.60(16) 1_555 1_555 1_555
H4 B2 B5 69.95(10) 1_555 1_555 1_555
H4 B2 B4 22.60(20) 1_555 1_555 1_555
H4 B2 B3 69.95(10) 1_555 1_555 3_556
H4 B2 B6 126.60(16) 1_555 1_555 3_556
H4 B2 H2 99.12(20) 1_555 1_555 1_555
H5 B2 H4 70.951(47) 1_555 1_555 1_555
H5 B2 H6 139.78(18) 1_555 1_555 3_556
H5 B2 B1 69.95(10) 1_555 1_555 1_555
H5 B2 B5 22.60(20) 1_555 1_555 1_555
H5 B2 B4 69.95(10) 1_555 1_555 1_555
H5 B2 B3 126.60(16) 1_555 1_555 3_556
H5 B2 B6 126.60(16) 1_555 1_555 3_556
H5 B2 H2 99.12(20) 1_555 1_555 1_555
H1 B2 H5 70.951(47) 1_555 1_555 1_555
H1 B2 H4 139.78(18) 1_555 1_555 1_555
H1 B2 H6 70.951(47) 1_555 1_555 3_556
H1 B2 B1 22.60(20) 1_555 1_555 1_555
H1 B2 B5 69.95(10) 1_555 1_555 1_555
H1 B2 B4 126.60(16) 1_555 1_555 1_555
H1 B2 B3 126.60(16) 1_555 1_555 3_556
H1 B2 B6 69.95(10) 1_555 1_555 3_556
H1 B2 H2 99.12(20) 1_555 1_555 1_555
H3 B2 H1 139.78(18) 3_556 1_555 1_555
H3 B2 H5 139.78(18) 3_556 1_555 1_555
H3 B2 H4 70.951(47) 3_556 1_555 1_555
H3 B2 H6 70.951(47) 3_556 1_555 3_556
H3 B2 B1 126.60(16) 3_556 1_555 1_555
H3 B2 B5 126.60(16) 3_556 1_555 1_555
H3 B2 B4 69.95(10) 3_556 1_555 1_555
H3 B2 B3 22.60(20) 3_556 1_555 3_556
H3 B2 B6 69.95(10) 3_556 1_555 3_556
H3 B2 H2 99.12(20) 3_556 1_555 1_555
B6 B2 H3 91.47(18) 1_555 1_555 3_556
B6 B2 H1 91.47(18) 1_555 1_555 1_555
B6 B2 H5 56.30(19) 1_555 1_555 1_555
B6 B2 H4 56.30(19) 1_555 1_555 1_555
B6 B2 H6 112.60(20) 1_555 1_555 3_556
B6 B2 B1 72.0000(33) 1_555 1_555 1_555
B6 B2 B5 36.0000(12) 1_555 1_555 1_555
B6 B2 B4 36.0000(22) 1_555 1_555 1_555
B6 B2 B3 72.0000(26) 1_555 1_555 3_556
B6 B2 B6 90.0000(41) 1_555 1_555 3_556
B6 B2 H2 148.2825(19) 1_555 1_555 1_555
B4 B2 B6 60.0000(36) 3_556 1_555 1_555
B4 B2 H3 91.47(18) 3_556 1_555 3_556
B4 B2 H1 56.30(19) 3_556 1_555 1_555
B4 B2 H5 91.47(18) 3_556 1_555 1_555
B4 B2 H4 112.60(20) 3_556 1_555 1_555
B4 B2 H6 56.30(19) 3_556 1_555 3_556
B4 B2 B1 36.0000(11) 3_556 1_555 1_555
B4 B2 B5 72.0000(27) 3_556 1_555 1_555
B4 B2 B4 90.0000(37) 3_556 1_555 1_555
B4 B2 B3 72.0000(24) 3_556 1_555 3_556
B4 B2 B6 36.0000(19) 3_556 1_555 3_556
B4 B2 H2 148.2825(23) 3_556 1_555 1_555
B5 B2 B4 36.0000(18) 3_556 1_555 3_556
B5 B2 B6 60.0000(28) 3_556 1_555 1_555
B5 B2 H3 56.30(19) 3_556 1_555 3_556
B5 B2 H1 91.47(18) 3_556 1_555 1_555
B5 B2 H5 112.60(20) 3_556 1_555 1_555
B5 B2 H4 91.47(18) 3_556 1_555 1_555
B5 B2 H6 56.30(19) 3_556 1_555 3_556
B5 B2 B1 72.0000(27) 3_556 1_555 1_555
B5 B2 B5 90.0000(26) 3_556 1_555 1_555
B5 B2 B4 72.0000(35) 3_556 1_555 1_555
B5 B2 B3 36.00000(88) 3_556 1_555 3_556
B5 B2 B6 36.0000(24) 3_556 1_555 3_556
B5 B2 H2 148.2825(16) 3_556 1_555 1_555
B3 B2 B5 60.0000(26) 1_555 1_555 3_556
B3 B2 B4 36.0000(16) 1_555 1_555 3_556
B3 B2 B6 36.0000(16) 1_555 1_555 1_555
B3 B2 H3 112.60(20) 1_555 1_555 3_556
B3 B2 H1 56.30(19) 1_555 1_555 1_555
B3 B2 H5 56.30(19) 1_555 1_555 1_555
B3 B2 H4 91.47(18) 1_555 1_555 1_555
B3 B2 H6 91.47(18) 1_555 1_555 3_556
B3 B2 B1 36.0000(23) 1_555 1_555 1_555
B3 B2 B5 36.0000(18) 1_555 1_555 1_555
B3 B2 B4 72.0000(28) 1_555 1_555 1_555
B3 B2 B3 90.0000(32) 1_555 1_555 3_556
B3 B2 B6 72.0000(28) 1_555 1_555 3_556
B3 B2 H2 148.2825(12) 1_555 1_555 1_555
B1 B2 B3 60.0000(26) 3_556 1_555 1_555
B1 B2 B5 36.0000(24) 3_556 1_555 3_556
B1 B2 B4 60.0000(30) 3_556 1_555 3_556
B1 B2 B6 36.0000(21) 3_556 1_555 1_555
B1 B2 H3 56.30(19) 3_556 1_555 3_556
B1 B2 H1 112.60(20) 3_556 1_555 1_555
B1 B2 H5 91.47(18) 3_556 1_555 1_555
B1 B2 H4 56.30(19) 3_556 1_555 1_555
B1 B2 H6 91.47(18) 3_556 1_555 3_556
B1 B2 B1 90.0000(28) 3_556 1_555 1_555
B1 B2 B5 72.0000(30) 3_556 1_555 1_555
B1 B2 B4 36.0000(22) 3_556 1_555 1_555
B1 B2 B3 36.00000(83) 3_556 1_555 3_556
B1 B2 B6 72.0000(42) 3_556 1_555 3_556
B1 B2 H2 148.2825(16) 3_556 1_555 1_555
Na1 B2 B1 92.24(43) 2_445 1_555 3_556
Na1 B2 B3 140.86(26) 2_445 1_555 1_555
Na1 B2 B5 114.11(46) 2_445 1_555 3_556
Na1 B2 B4 149.74(47) 2_445 1_555 3_556
Na1 B2 B6 105.42(30) 2_445 1_555 1_555
Na1 B2 H3 60.97(46) 2_445 1_555 3_556
Na1 B2 H1 153.91(50) 2_445 1_555 1_555
Na1 B2 H5 101.78(30) 2_445 1_555 1_555
Na1 B2 H4 49.41(33) 2_445 1_555 1_555
Na1 B2 H6 118.16(28) 2_445 1_555 3_556
Na1 B2 B1 171.50(34) 2_445 1_555 1_555
Na1 B2 B5 113.03(21) 2_445 1_555 1_555
Na1 B2 B4 69.80(32) 2_445 1_555 1_555
Na1 B2 B3 78.30(46) 2_445 1_555 3_556
Na1 B2 B6 128.46(36) 2_445 1_555 3_556
Na1 B2 H2 56.41(42) 2_445 1_555 1_555
Na1 B2 Na1 97.22(10) 4_455 1_555 2_445
Na1 B2 B1 141.74(30) 4_455 1_555 3_556
Na1 B2 B3 91.25(43) 4_455 1_555 1_555
Na1 B2 B5 147.81(46) 4_455 1_555 3_556
Na1 B2 B4 111.99(46) 4_455 1_555 3_556
Na1 B2 B6 106.00(32) 4_455 1_555 1_555
Na1 B2 H3 155.52(50) 4_455 1_555 3_556
Na1 B2 H1 58.42(46) 4_455 1_555 1_555
Na1 B2 H5 50.33(33) 4_455 1_555 1_555
Na1 B2 H4 104.35(32) 4_455 1_555 1_555
Na1 B2 H6 115.68(31) 4_455 1_555 3_556
Na1 B2 B1 76.09(46) 4_455 1_555 1_555
Na1 B2 B5 70.17(33) 4_455 1_555 1_555
Na1 B2 B4 115.10(24) 4_455 1_555 1_555
Na1 B2 B3 174.19(34) 4_455 1_555 3_556
Na1 B2 B6 125.74(37) 4_455 1_555 3_556
Na1 B2 H2 57.21(42) 4_455 1_555 1_555
H2 B2 Na1 49.45(40) 3_456 1_555 4_455
H2 B2 Na1 50.15(39) 3_456 1_555 2_445
H2 B2 B1 118.75(55) 3_456 1_555 3_556
H2 B2 B3 116.83(55) 3_456 1_555 1_555
H2 B2 B5 154.46(60) 3_456 1_555 3_556
H2 B2 B4 152.12(63) 3_456 1_555 3_556
H2 B2 B6 101.68(38) 3_456 1_555 1_555
H2 B2 H3 110.99(80) 3_456 1_555 3_556
H2 B2 H1 107.62(81) 3_456 1_555 1_555
H2 B2 H5 60.76(66) 3_456 1_555 1_555
H2 B2 H4 62.99(67) 3_456 1_555 1_555
H2 B2 H6 145.68(33) 3_456 1_555 3_556
H2 B2 B1 121.87(78) 3_456 1_555 1_555
H2 B2 B5 81.17(52) 3_456 1_555 1_555
H2 B2 B4 82.88(53) 3_456 1_555 1_555
H2 B2 B3 125.16(78) 3_456 1_555 3_556
H2 B2 B6 168.20(44) 3_456 1_555 3_556
H2 B2 H2 46.62(37) 3_456 1_555 1_555
B6 B3 H3 121.7175(25) 1_555 1_555 1_555
B4 B3 B6 108.0000(41) 3_556 1_555 1_555
B4 B3 H3 121.7175(23) 3_556 1_555 1_555
B2 B3 B4 60.0000(33) 3_556 1_555 3_556
B2 B3 B6 60.0000(26) 3_556 1_555 1_555
B2 B3 H3 121.7175(27) 3_556 1_555 1_555
B1 B3 B2 108.0000(26) 1_555 1_555 3_556
B1 B3 B4 60.0000(30) 1_555 1_555 3_556
B1 B3 B6 108.0000(38) 1_555 1_555 1_555
B1 B3 H3 121.71747(89) 1_555 1_555 1_555
B5 B3 B1 60.0000(36) 1_555 1_555 1_555
B5 B3 B2 108.0000(24) 1_555 1_555 3_556
B5 B3 B4 108.0000(29) 1_555 1_555 3_556
B5 B3 B6 60.0000(28) 1_555 1_555 1_555
B5 B3 H3 121.71747(57) 1_555 1_555 1_555
H4 B3 B5 126.60(16) 3_556 1_555 1_555
H4 B3 B1 69.95(10) 3_556 1_555 1_555
H4 B3 B2 69.95(10) 3_556 1_555 3_556
H4 B3 B4 22.60(20) 3_556 1_555 3_556
H4 B3 B6 126.60(16) 3_556 1_555 1_555
H4 B3 H3 99.12(20) 3_556 1_555 1_555
H6 B3 H4 139.78(18) 1_555 1_555 3_556
H6 B3 B5 69.95(10) 1_555 1_555 1_555
H6 B3 B1 126.60(16) 1_555 1_555 1_555
H6 B3 B2 69.95(10) 1_555 1_555 3_556
H6 B3 B4 126.60(16) 1_555 1_555 3_556
H6 B3 B6 22.60(20) 1_555 1_555 1_555
H6 B3 H3 99.12(20) 1_555 1_555 1_555
H1 B3 H6 139.78(18) 1_555 1_555 1_555
H1 B3 H4 70.951(47) 1_555 1_555 3_556
H1 B3 B5 69.95(10) 1_555 1_555 1_555
H1 B3 B1 22.60(20) 1_555 1_555 1_555
H1 B3 B2 126.60(16) 1_555 1_555 3_556
H1 B3 B4 69.95(10) 1_555 1_555 3_556
H1 B3 B6 126.60(16) 1_555 1_555 1_555
H1 B3 H3 99.12(20) 1_555 1_555 1_555
H2 B3 H1 139.78(18) 3_556 1_555 1_555
H2 B3 H6 70.951(47) 3_556 1_555 1_555
H2 B3 H4 70.951(47) 3_556 1_555 3_556
H2 B3 B5 126.60(16) 3_556 1_555 1_555
H2 B3 B1 126.60(16) 3_556 1_555 1_555
H2 B3 B2 22.60(20) 3_556 1_555 3_556
H2 B3 B4 69.95(10) 3_556 1_555 3_556
H2 B3 B6 69.95(10) 3_556 1_555 1_555
H2 B3 H3 99.12(20) 3_556 1_555 1_555
H5 B3 H2 139.78(18) 1_555 1_555 3_556
H5 B3 H1 70.951(47) 1_555 1_555 1_555
H5 B3 H6 70.951(47) 1_555 1_555 1_555
H5 B3 H4 139.78(18) 1_555 1_555 3_556
H5 B3 B5 22.60(20) 1_555 1_555 1_555
H5 B3 B1 69.95(10) 1_555 1_555 1_555
H5 B3 B2 126.60(16) 1_555 1_555 3_556
H5 B3 B4 126.60(16) 1_555 1_555 3_556
H5 B3 B6 69.95(10) 1_555 1_555 1_555
H5 B3 H3 99.12(20) 1_555 1_555 1_555
B6 B3 H5 91.47(18) 3_556 1_555 1_555
B6 B3 H2 91.47(18) 3_556 1_555 3_556
B6 B3 H1 56.30(19) 3_556 1_555 1_555
B6 B3 H6 112.60(20) 3_556 1_555 1_555
B6 B3 H4 56.30(19) 3_556 1_555 3_556
B6 B3 B5 72.0000(27) 3_556 1_555 1_555
B6 B3 B1 36.0000(12) 3_556 1_555 1_555
B6 B3 B2 72.0000(34) 3_556 1_555 3_556
B6 B3 B4 36.0000(17) 3_556 1_555 3_556
B6 B3 B6 90.0000(42) 3_556 1_555 1_555
B6 B3 H3 148.2825(18) 3_556 1_555 1_555
B5 B3 B6 36.0000(16) 3_556 1_555 3_556
B5 B3 H5 112.60(20) 3_556 1_555 1_555
B5 B3 H2 56.30(19) 3_556 1_555 3_556
B5 B3 H1 91.47(18) 3_556 1_555 1_555
B5 B3 H6 91.47(18) 3_556 1_555 1_555
B5 B3 H4 56.30(19) 3_556 1_555 3_556
B5 B3 B5 90.0000(18) 3_556 1_555 1_555
B5 B3 B1 72.0000(13) 3_556 1_555 1_555
B5 B3 B2 36.0000(19) 3_556 1_555 3_556
B5 B3 B4 36.0000(11) 3_556 1_555 3_556
B5 B3 B6 72.0000(31) 3_556 1_555 1_555
B5 B3 H3 148.2825(18) 3_556 1_555 1_555
B4 B3 B5 60.0000(29) 1_555 1_555 3_556
B4 B3 B6 60.0000(36) 1_555 1_555 3_556
B4 B3 H5 56.30(19) 1_555 1_555 1_555
B4 B3 H2 91.47(18) 1_555 1_555 3_556
B4 B3 H1 91.47(18) 1_555 1_555 1_555
B4 B3 H6 56.30(19) 1_555 1_555 1_555
B4 B3 H4 112.60(20) 1_555 1_555 3_556
B4 B3 B5 36.0000(11) 1_555 1_555 1_555
B4 B3 B1 72.0000(33) 1_555 1_555 1_555
B4 B3 B2 72.0000(30) 1_555 1_555 3_556
B4 B3 B4 90.0000(37) 1_555 1_555 3_556
B4 B3 B6 36.0000(17) 1_555 1_555 1_555
B4 B3 H3 148.2825(16) 1_555 1_555 1_555
B2 B3 B4 36.0000(23) 1_555 1_555 1_555
B2 B3 B5 60.0000(22) 1_555 1_555 3_556
B2 B3 B6 36.0000(18) 1_555 1_555 3_556
B2 B3 H5 56.30(19) 1_555 1_555 1_555
B2 B3 H2 112.60(20) 1_555 1_555 3_556
B2 B3 H1 56.30(19) 1_555 1_555 1_555
B2 B3 H6 91.47(18) 1_555 1_555 1_555
B2 B3 H4 91.47(18) 1_555 1_555 3_556
B2 B3 B5 36.0000(16) 1_555 1_555 1_555
B2 B3 B1 36.0000(16) 1_555 1_555 1_555
B2 B3 B2 90.0000(32) 1_555 1_555 3_556
B2 B3 B4 72.0000(30) 1_555 1_555 3_556
B2 B3 B6 72.0000(35) 1_555 1_555 1_555
B2 B3 H3 148.28253(59) 1_555 1_555 1_555
B1 B3 B2 60.0000(25) 3_556 1_555 1_555
B1 B3 B4 36.0000(15) 3_556 1_555 1_555
B1 B3 B5 36.0000(26) 3_556 1_555 3_556
B1 B3 B6 60.0000(36) 3_556 1_555 3_556
B1 B3 H5 91.47(18) 3_556 1_555 1_555
B1 B3 H2 56.30(19) 3_556 1_555 3_556
B1 B3 H1 112.60(20) 3_556 1_555 1_555
B1 B3 H6 56.30(19) 3_556 1_555 1_555
B1 B3 H4 91.47(18) 3_556 1_555 3_556
B1 B3 B5 72.0000(14) 3_556 1_555 1_555
B1 B3 B1 90.0000(25) 3_556 1_555 1_555
B1 B3 B2 36.0000(17) 3_556 1_555 3_556
B1 B3 B4 72.0000(36) 3_556 1_555 3_556
B1 B3 B6 36.00000(63) 3_556 1_555 1_555
B1 B3 H3 148.2825(20) 3_556 1_555 1_555
Na1 B3 B1 102.00(25) 1_545 1_555 3_556
Na1 B3 B2 116.77(25) 1_545 1_555 1_555
Na1 B3 B4 92.09(21) 1_545 1_555 1_555
Na1 B3 B5 136.69(27) 1_545 1_555 3_556
Na1 B3 B6 151.34(23) 1_545 1_555 3_556
Na1 B3 H5 65.36(32) 1_545 1_555 1_555
Na1 B3 H2 95.95(34) 1_545 1_555 3_556
Na1 B3 H1 124.00(34) 1_545 1_555 1_555
Na1 B3 H6 45.70(31) 1_545 1_555 1_555
Na1 B3 H4 151.76(31) 1_545 1_555 3_556
Na1 B3 B5 81.44(26) 1_545 1_555 1_555
Na1 B3 B1 133.81(31) 1_545 1_555 1_555
Na1 B3 B2 107.45(31) 1_545 1_555 3_556
Na1 B3 B4 165.80(32) 1_545 1_555 3_556
Na1 B3 B6 66.96(23) 1_545 1_555 1_555
Na1 B3 H3 57.27(21) 1_545 1_555 1_555
Na1 B3 Na1 104.94(19) 4_555 1_555 1_545
Na1 B3 B1 103.78(44) 4_555 1_555 3_556
Na1 B3 B2 137.23(22) 4_555 1_555 1_555
Na1 B3 B4 139.54(43) 4_555 1_555 1_555
Na1 B3 B5 83.60(35) 4_555 1_555 3_556
Na1 B3 B6 101.25(22) 4_555 1_555 3_556
Na1 B3 H5 163.63(43) 4_555 1_555 1_555
Na1 B3 H2 51.05(46) 4_555 1_555 3_556
Na1 B3 H1 107.62(34) 4_555 1_555 1_555
Na1 B3 H6 112.57(35) 4_555 1_555 1_555
Na1 B3 H4 47.25(25) 4_555 1_555 3_556
Na1 B3 B5 173.13(25) 4_555 1_555 1_555
Na1 B3 B1 115.28(23) 4_555 1_555 1_555
Na1 B3 B2 67.95(44) 4_555 1_555 3_556
Na1 B3 B4 65.25(22) 4_555 1_555 3_556
Na1 B3 B6 119.80(42) 4_555 1_555 1_555
Na1 B3 H3 64.71(34) 4_555 1_555 1_555
B2 B4 H4 121.7175(35) 1_555 1_555 1_555
B3 B4 B2 60.0000(33) 3_556 1_555 1_555
B3 B4 H4 121.7175(32) 3_556 1_555 1_555
B6 B4 B3 108.0000(30) 1_555 1_555 3_556
B6 B4 B2 108.0000(28) 1_555 1_555 1_555
B6 B4 H4 121.7175(31) 1_555 1_555 1_555
B5 B4 B6 60.0000(25) 1_555 1_555 1_555
B5 B4 B3 108.0000(36) 1_555 1_555 3_556
B5 B4 B2 60.00000(86) 1_555 1_555 1_555
B5 B4 H4 121.7175(11) 1_555 1_555 1_555
B1 B4 B5 108.0000(17) 3_556 1_555 1_555
B1 B4 B6 60.0000(26) 3_556 1_555 1_555
B1 B4 B3 60.0000(28) 3_556 1_555 3_556
B1 B4 B2 108.0000(35) 3_556 1_555 1_555
B1 B4 H4 121.7175(28) 3_556 1_555 1_555
H6 B4 B1 69.95(10) 1_555 1_555 3_556
H6 B4 B5 69.95(10) 1_555 1_555 1_555
H6 B4 B6 22.60(20) 1_555 1_555 1_555
H6 B4 B3 126.60(16) 1_555 1_555 3_556
H6 B4 B2 126.60(16) 1_555 1_555 1_555
H6 B4 H4 99.12(20) 1_555 1_555 1_555
H2 B4 H6 139.78(18) 1_555 1_555 1_555
H2 B4 B1 126.60(16) 1_555 1_555 3_556
H2 B4 B5 69.95(10) 1_555 1_555 1_555
H2 B4 B6 126.60(16) 1_555 1_555 1_555
H2 B4 B3 69.95(10) 1_555 1_555 3_556
H2 B4 B2 22.60(20) 1_555 1_555 1_555
H2 B4 H4 99.12(20) 1_555 1_555 1_555
H3 B4 H2 70.951(47) 3_556 1_555 1_555
H3 B4 H6 139.78(18) 3_556 1_555 1_555
H3 B4 B1 69.95(10) 3_556 1_555 3_556
H3 B4 B5 126.60(16) 3_556 1_555 1_555
H3 B4 B6 126.60(16) 3_556 1_555 1_555
H3 B4 B3 22.60(20) 3_556 1_555 3_556
H3 B4 B2 69.95(10) 3_556 1_555 1_555
H3 B4 H4 99.12(20) 3_556 1_555 1_555
H1 B4 H3 70.951(47) 3_556 1_555 3_556
H1 B4 H2 139.78(18) 3_556 1_555 1_555
H1 B4 H6 70.951(47) 3_556 1_555 1_555
H1 B4 B1 22.60(20) 3_556 1_555 3_556
H1 B4 B5 126.60(16) 3_556 1_555 1_555
H1 B4 B6 69.95(10) 3_556 1_555 1_555
H1 B4 B3 69.95(10) 3_556 1_555 3_556
H1 B4 B2 126.60(16) 3_556 1_555 1_555
H1 B4 H4 99.12(20) 3_556 1_555 1_555
H5 B4 H1 139.78(18) 1_555 1_555 3_556
H5 B4 H3 139.78(18) 1_555 1_555 3_556
H5 B4 H2 70.951(47) 1_555 1_555 1_555
H5 B4 H6 70.951(47) 1_555 1_555 1_555
H5 B4 B1 126.60(16) 1_555 1_555 3_556
H5 B4 B5 22.60(20) 1_555 1_555 1_555
H5 B4 B6 69.95(10) 1_555 1_555 1_555
H5 B4 B3 126.60(16) 1_555 1_555 3_556
H5 B4 B2 69.95(10) 1_555 1_555 1_555
H5 B4 H4 99.12(20) 1_555 1_555 1_555
B6 B4 H5 91.47(18) 3_556 1_555 1_555
B6 B4 H1 91.47(18) 3_556 1_555 3_556
B6 B4 H3 56.30(19) 3_556 1_555 3_556
B6 B4 H2 56.30(19) 3_556 1_555 1_555
B6 B4 H6 112.60(20) 3_556 1_555 1_555
B6 B4 B1 72.0000(35) 3_556 1_555 3_556
B6 B4 B5 72.0000(17) 3_556 1_555 1_555
B6 B4 B6 90.0000(32) 3_556 1_555 1_555
B6 B4 B3 36.0000(19) 3_556 1_555 3_556
B6 B4 B2 36.0000(26) 3_556 1_555 1_555
B6 B4 H4 148.2825(19) 3_556 1_555 1_555
B1 B4 B6 36.0000(22) 1_555 1_555 3_556
B1 B4 H5 56.30(19) 1_555 1_555 1_555
B1 B4 H1 112.60(20) 1_555 1_555 3_556
B1 B4 H3 91.47(18) 1_555 1_555 3_556
B1 B4 H2 56.30(19) 1_555 1_555 1_555
B1 B4 H6 91.47(18) 1_555 1_555 1_555
B1 B4 B1 90.0000(32) 1_555 1_555 3_556
B1 B4 B5 36.00000(63) 1_555 1_555 1_555
B1 B4 B6 72.0000(35) 1_555 1_555 1_555
B1 B4 B3 72.0000(41) 1_555 1_555 3_556
B1 B4 B2 36.0000(20) 1_555 1_555 1_555
B1 B4 H4 148.2825(17) 1_555 1_555 1_555
B3 B4 B1 36.0000(17) 1_555 1_555 1_555
B3 B4 B6 60.0000(22) 1_555 1_555 3_556
B3 B4 H5 56.30(19) 1_555 1_555 1_555
B3 B4 H1 91.47(18) 1_555 1_555 3_556
B3 B4 H3 112.60(20) 1_555 1_555 3_556
B3 B4 H2 91.47(18) 1_555 1_555 1_555
B3 B4 H6 56.30(19) 1_555 1_555 1_555
B3 B4 B1 72.0000(27) 1_555 1_555 3_556
B3 B4 B5 36.0000(15) 1_555 1_555 1_555
B3 B4 B6 36.0000(23) 1_555 1_555 1_555
B3 B4 B3 90.0000(37) 1_555 1_555 3_556
B3 B4 B2 72.0000(26) 1_555 1_555 1_555
B3 B4 H4 148.28253(85) 1_555 1_555 1_555
B2 B4 B3 36.0000(11) 3_556 1_555 1_555
B2 B4 B1 60.0000(28) 3_556 1_555 1_555
B2 B4 B6 60.0000(32) 3_556 1_555 3_556
B2 B4 H5 91.47(18) 3_556 1_555 1_555
B2 B4 H1 56.30(19) 3_556 1_555 3_556
B2 B4 H3 91.47(18) 3_556 1_555 3_556
B2 B4 H2 112.60(20) 3_556 1_555 1_555
B2 B4 H6 56.30(19) 3_556 1_555 1_555
B2 B4 B1 36.0000(18) 3_556 1_555 3_556
B2 B4 B5 72.0000(14) 3_556 1_555 1_555
B2 B4 B6 36.0000(16) 3_556 1_555 1_555
B2 B4 B3 72.0000(29) 3_556 1_555 3_556
B2 B4 B2 90.0000(37) 3_556 1_555 1_555
B2 B4 H4 148.2825(20) 3_556 1_555 1_555
B5 B4 B2 36.0000(19) 3_556 1_555 3_556
B5 B4 B3 60.0000(26) 3_556 1_555 1_555
B5 B4 B1 60.0000(30) 3_556 1_555 1_555
B5 B4 B6 36.0000(22) 3_556 1_555 3_556
B5 B4 H5 112.60(20) 3_556 1_555 1_555
B5 B4 H1 56.30(19) 3_556 1_555 3_556
B5 B4 H3 56.30(19) 3_556 1_555 3_556
B5 B4 H2 91.47(18) 3_556 1_555 1_555
B5 B4 H6 91.47(18) 3_556 1_555 1_555
B5 B4 B1 36.0000(24) 3_556 1_555 3_556
B5 B4 B5 90.0000(22) 3_556 1_555 1_555
B5 B4 B6 72.0000(28) 3_556 1_555 1_555
B5 B4 B3 36.0000(17) 3_556 1_555 3_556
B5 B4 B2 72.0000(39) 3_556 1_555 1_555
B5 B4 H4 148.2825(19) 3_556 1_555 1_555
Na1 B4 B5 116.69(26) 2_445 1_555 3_556
Na1 B4 B2 152.67(26) 2_445 1_555 3_556
Na1 B4 B3 145.76(42) 2_445 1_555 1_555
Na1 B4 B1 110.45(38) 2_445 1_555 1_555
Na1 B4 B6 96.67(22) 2_445 1_555 3_556
Na1 B4 H5 104.02(50) 2_445 1_555 1_555
Na1 B4 H1 115.43(51) 2_445 1_555 3_556
Na1 B4 H3 62.17(37) 2_445 1_555 3_556
Na1 B4 H2 54.37(44) 2_445 1_555 1_555
Na1 B4 H6 150.20(28) 2_445 1_555 1_555
Na1 B4 B1 127.64(45) 2_445 1_555 3_556
Na1 B4 B5 116.70(49) 2_445 1_555 1_555
Na1 B4 B6 171.20(30) 2_445 1_555 1_555
Na1 B4 B3 80.70(26) 2_445 1_555 3_556
Na1 B4 B2 74.85(36) 2_445 1_555 1_555
Na1 B4 H4 51.81(24) 2_445 1_555 1_555
H5 B4 Na1 60.29(26) 2_455 1_555 2_445
H5 B4 B5 96.68(19) 2_455 1_555 3_556
H5 B4 B2 113.52(34) 2_455 1_555 3_556
H5 B4 B3 149.37(35) 2_455 1_555 1_555
H5 B4 B1 149.64(17) 2_455 1_555 1_555
H5 B4 B6 113.76(16) 2_455 1_555 3_556
H5 B4 H5 150.72(16) 2_455 1_555 1_555
H5 B4 H1 58.01(47) 2_455 1_555 3_556
H5 B4 H3 58.31(27) 2_455 1_555 3_556
H5 B4 H2 109.95(37) 2_455 1_555 1_555
H5 B4 H6 109.51(42) 2_455 1_555 1_555
H5 B4 B1 77.60(33) 2_455 1_555 3_556
H5 B4 B5 173.32(19) 2_455 1_555 1_555
H5 B4 B6 121.97(40) 2_455 1_555 1_555
H5 B4 B3 77.82(15) 2_455 1_555 3_556
H5 B4 B2 122.39(33) 2_455 1_555 1_555
H5 B4 H4 51.60(19) 2_455 1_555 1_555
B2 B5 H5 121.7175(25) 1_555 1_555 1_555
B4 B5 B2 60.0000(36) 1_555 1_555 1_555
B4 B5 H5 121.7175(28) 1_555 1_555 1_555
B1 B5 B4 108.0000(17) 1_555 1_555 1_555
B1 B5 B2 60.0000(25) 1_555 1_555 1_555
B1 B5 H5 121.7175(22) 1_555 1_555 1_555
B6 B5 B1 108.0000(39) 1_555 1_555 1_555
B6 B5 B4 60.0000(12) 1_555 1_555 1_555
B6 B5 B2 108.0000(30) 1_555 1_555 1_555
B6 B5 H5 121.7175(30) 1_555 1_555 1_555
B3 B5 B6 60.0000(30) 1_555 1_555 1_555
B3 B5 B1 60.0000(32) 1_555 1_555 1_555
B3 B5 B4 108.0000(14) 1_555 1_555 1_555
B3 B5 B2 108.0000(27) 1_555 1_555 1_555
B3 B5 H5 121.7175(25) 1_555 1_555 1_555
H1 B5 B3 69.95(10) 1_555 1_555 1_555
H1 B5 B6 126.60(16) 1_555 1_555 1_555
H1 B5 B1 22.60(20) 1_555 1_555 1_555
H1 B5 B4 126.60(16) 1_555 1_555 1_555
H1 B5 B2 69.95(10) 1_555 1_555 1_555
H1 B5 H5 99.12(20) 1_555 1_555 1_555
H3 B5 H1 70.951(47) 1_555 1_555 1_555
H3 B5 B3 22.60(20) 1_555 1_555 1_555
H3 B5 B6 69.95(10) 1_555 1_555 1_555
H3 B5 B1 69.95(10) 1_555 1_555 1_555
H3 B5 B4 126.60(16) 1_555 1_555 1_555
H3 B5 B2 126.60(16) 1_555 1_555 1_555
H3 B5 H5 99.12(20) 1_555 1_555 1_555
H6 B5 H3 70.951(47) 1_555 1_555 1_555
H6 B5 H1 139.78(18) 1_555 1_555 1_555
H6 B5 B3 69.95(10) 1_555 1_555 1_555
H6 B5 B6 22.60(20) 1_555 1_555 1_555
H6 B5 B1 126.60(16) 1_555 1_555 1_555
H6 B5 B4 69.95(10) 1_555 1_555 1_555
H6 B5 B2 126.60(16) 1_555 1_555 1_555
H6 B5 H5 99.12(20) 1_555 1_555 1_555
H4 B5 H6 70.951(47) 1_555 1_555 1_555
H4 B5 H3 139.78(18) 1_555 1_555 1_555
H4 B5 H1 139.78(18) 1_555 1_555 1_555
H4 B5 B3 126.60(16) 1_555 1_555 1_555
H4 B5 B6 69.95(10) 1_555 1_555 1_555
H4 B5 B1 126.60(16) 1_555 1_555 1_555
H4 B5 B4 22.60(20) 1_555 1_555 1_555
H4 B5 B2 69.95(10) 1_555 1_555 1_555
H4 B5 H5 99.12(20) 1_555 1_555 1_555
H2 B5 H4 70.951(47) 1_555 1_555 1_555
H2 B5 H6 139.78(18) 1_555 1_555 1_555
H2 B5 H3 139.78(18) 1_555 1_555 1_555
H2 B5 H1 70.951(47) 1_555 1_555 1_555
H2 B5 B3 126.60(16) 1_555 1_555 1_555
H2 B5 B6 126.60(16) 1_555 1_555 1_555
H2 B5 B1 69.95(10) 1_555 1_555 1_555
H2 B5 B4 69.95(10) 1_555 1_555 1_555
H2 B5 B2 22.60(20) 1_555 1_555 1_555
H2 B5 H5 99.12(20) 1_555 1_555 1_555
B6 B5 H2 56.30(19) 3_556 1_555 1_555
B6 B5 H4 91.47(18) 3_556 1_555 1_555
B6 B5 H6 112.60(20) 3_556 1_555 1_555
B6 B5 H3 91.47(18) 3_556 1_555 1_555
B6 B5 H1 56.30(19) 3_556 1_555 1_555
B6 B5 B3 72.0000(29) 3_556 1_555 1_555
B6 B5 B6 90.0000(38) 3_556 1_555 1_555
B6 B5 B1 36.0000(19) 3_556 1_555 1_555
B6 B5 B4 72.0000(36) 3_556 1_555 1_555
B6 B5 B2 36.0000(17) 3_556 1_555 1_555
B6 B5 H5 148.2825(17) 3_556 1_555 1_555
B3 B5 B6 36.0000(11) 3_556 1_555 3_556
B3 B5 H2 56.30(19) 3_556 1_555 1_555
B3 B5 H4 56.30(19) 3_556 1_555 1_555
B3 B5 H6 91.47(18) 3_556 1_555 1_555
B3 B5 H3 112.60(20) 3_556 1_555 1_555
B3 B5 H1 91.47(18) 3_556 1_555 1_555
B3 B5 B3 90.0000(18) 3_556 1_555 1_555
B3 B5 B6 72.0000(19) 3_556 1_555 1_555
B3 B5 B1 72.0000(10) 3_556 1_555 1_555
B3 B5 B4 36.0000(26) 3_556 1_555 1_555
B3 B5 B2 36.0000(16) 3_556 1_555 1_555
B3 B5 H5 148.28253(87) 3_556 1_555 1_555
B1 B5 B3 36.0000(19) 3_556 1_555 3_556
B1 B5 B6 60.0000(33) 3_556 1_555 3_556
B1 B5 H2 91.47(18) 3_556 1_555 1_555
B1 B5 H4 56.30(19) 3_556 1_555 1_555
B1 B5 H6 56.30(19) 3_556 1_555 1_555
B1 B5 H3 91.47(18) 3_556 1_555 1_555
B1 B5 H1 112.60(20) 3_556 1_555 1_555
B1 B5 B3 72.0000(24) 3_556 1_555 1_555
B1 B5 B6 36.00000(83) 3_556 1_555 1_555
B1 B5 B1 90.0000(26) 3_556 1_555 1_555
B1 B5 B4 36.0000(17) 3_556 1_555 1_555
B1 B5 B2 72.0000(34) 3_556 1_555 1_555
B1 B5 H5 148.2825(21) 3_556 1_555 1_555
B4 B5 B1 60.0000(24) 3_556 1_555 3_556
B4 B5 B3 60.00000(38) 3_556 1_555 3_556
B4 B5 B6 36.0000(17) 3_556 1_555 3_556
B4 B5 H2 91.47(18) 3_556 1_555 1_555
B4 B5 H4 112.60(20) 3_556 1_555 1_555
B4 B5 H6 91.47(18) 3_556 1_555 1_555
B4 B5 H3 56.30(19) 3_556 1_555 1_555
B4 B5 H1 56.30(19) 3_556 1_555 1_555
B4 B5 B3 36.0000(19) 3_556 1_555 1_555
B4 B5 B6 72.0000(42) 3_556 1_555 1_555
B4 B5 B1 36.0000(22) 3_556 1_555 1_555
B4 B5 B4 90.0000(22) 3_556 1_555 1_555
B4 B5 B2 72.0000(26) 3_556 1_555 1_555
B4 B5 H5 148.2825(10) 3_556 1_555 1_555
B2 B5 B4 36.0000(24) 3_556 1_555 3_556
B2 B5 B1 36.00000(88) 3_556 1_555 3_556
B2 B5 B3 60.00000(92) 3_556 1_555 3_556
B2 B5 B6 60.0000(28) 3_556 1_555 3_556
B2 B5 H2 112.60(20) 3_556 1_555 1_555
B2 B5 H4 91.47(18) 3_556 1_555 1_555
B2 B5 H6 56.30(19) 3_556 1_555 1_555
B2 B5 H3 56.30(19) 3_556 1_555 1_555
B2 B5 H1 91.47(18) 3_556 1_555 1_555
B2 B5 B3 36.0000(18) 3_556 1_555 1_555
B2 B5 B6 36.0000(24) 3_556 1_555 1_555
B2 B5 B1 72.0000(35) 3_556 1_555 1_555
B2 B5 B4 72.0000(17) 3_556 1_555 1_555
B2 B5 B2 90.0000(26) 3_556 1_555 1_555
B2 B5 H5 148.2825(12) 3_556 1_555 1_555
Na1 B5 B2 150.19(29) 4_455 1_555 3_556
Na1 B5 B4 114.19(29) 4_455 1_555 3_556
Na1 B5 B1 146.20(40) 4_455 1_555 3_556
Na1 B5 B3 110.51(38) 4_455 1_555 3_556
Na1 B5 B6 95.17(25) 4_455 1_555 3_556
Na1 B5 H2 54.75(45) 4_455 1_555 1_555
Na1 B5 H4 106.43(50) 4_455 1_555 1_555
Na1 B5 H6 152.03(31) 4_455 1_555 1_555
Na1 B5 H3 113.23(51) 4_455 1_555 1_555
Na1 B5 H1 59.45(39) 4_455 1_555 1_555
Na1 B5 B3 124.96(45) 4_455 1_555 1_555
Na1 B5 B6 173.80(29) 4_455 1_555 1_555
Na1 B5 B1 78.19(29) 4_455 1_555 1_555
Na1 B5 B4 118.48(49) 4_455 1_555 1_555
Na1 B5 B2 74.69(36) 4_455 1_555 1_555
Na1 B5 H5 53.18(25) 4_455 1_555 1_555
B1 B6 H6 121.7175(10) 3_556 1_555 1_555
B2 B6 B1 60.00000(38) 3_556 1_555 3_556
B2 B6 H6 121.7175(33) 3_556 1_555 1_555
B4 B6 B2 108.0000(28) 1_555 1_555 3_556
B4 B6 B1 60.0000(22) 1_555 1_555 3_556
B4 B6 H6 121.7175(27) 1_555 1_555 1_555
B3 B6 B4 108.0000(35) 1_555 1_555 1_555
B3 B6 B2 60.0000(30) 1_555 1_555 3_556
B3 B6 B1 108.0000(31) 1_555 1_555 3_556
B3 B6 H6 121.7175(37) 1_555 1_555 1_555
B5 B6 B3 60.0000(30) 1_555 1_555 1_555
B5 B6 B4 60.0000(26) 1_555 1_555 1_555
B5 B6 B2 108.0000(42) 1_555 1_555 3_556
B5 B6 B1 108.0000(19) 1_555 1_555 3_556
B5 B6 H6 121.7175(31) 1_555 1_555 1_555
H3 B6 B5 69.95(10) 1_555 1_555 1_555
H3 B6 B3 22.60(20) 1_555 1_555 1_555
H3 B6 B4 126.60(16) 1_555 1_555 1_555
H3 B6 B2 69.95(10) 1_555 1_555 3_556
H3 B6 B1 126.60(16) 1_555 1_555 3_556
H3 B6 H6 99.12(20) 1_555 1_555 1_555
H1 B6 H3 139.78(18) 3_556 1_555 1_555
H1 B6 B5 126.60(16) 3_556 1_555 1_555
H1 B6 B3 126.60(16) 3_556 1_555 1_555
H1 B6 B4 69.95(10) 3_556 1_555 1_555
H1 B6 B2 69.95(10) 3_556 1_555 3_556
H1 B6 B1 22.60(20) 3_556 1_555 3_556
H1 B6 H6 99.12(20) 3_556 1_555 1_555
H2 B6 H1 70.951(47) 3_556 1_555 3_556
H2 B6 H3 70.951(47) 3_556 1_555 1_555
H2 B6 B5 126.60(16) 3_556 1_555 1_555
H2 B6 B3 69.95(10) 3_556 1_555 1_555
H2 B6 B4 126.60(16) 3_556 1_555 1_555
H2 B6 B2 22.60(20) 3_556 1_555 3_556
H2 B6 B1 69.95(10) 3_556 1_555 3_556
H2 B6 H6 99.12(20) 3_556 1_555 1_555
H4 B6 H2 139.78(18) 1_555 1_555 3_556
H4 B6 H1 70.951(47) 1_555 1_555 3_556
H4 B6 H3 139.78(18) 1_555 1_555 1_555
H4 B6 B5 69.95(10) 1_555 1_555 1_555
H4 B6 B3 126.60(16) 1_555 1_555 1_555
H4 B6 B4 22.60(20) 1_555 1_555 1_555
H4 B6 B2 126.60(16) 1_555 1_555 3_556
H4 B6 B1 69.95(10) 1_555 1_555 3_556
H4 B6 H6 99.12(20) 1_555 1_555 1_555
H5 B6 H4 70.951(47) 1_555 1_555 1_555
H5 B6 H2 139.78(18) 1_555 1_555 3_556
H5 B6 H1 139.78(18) 1_555 1_555 3_556
H5 B6 H3 70.951(47) 1_555 1_555 1_555
H5 B6 B5 22.60(20) 1_555 1_555 1_555
H5 B6 B3 69.95(10) 1_555 1_555 1_555
H5 B6 B4 69.95(10) 1_555 1_555 1_555
H5 B6 B2 126.60(16) 1_555 1_555 3_556
H5 B6 B1 126.60(16) 1_555 1_555 3_556
H5 B6 H6 99.12(20) 1_555 1_555 1_555
Na1 B6 H5 68.11(38) 1_545 1_555 1_555
Na1 B6 H4 118.17(31) 1_545 1_555 1_555
Na1 B6 H2 100.39(33) 1_545 1_555 3_556
Na1 B6 H1 144.47(37) 1_545 1_555 3_556
Na1 B6 H3 56.42(30) 1_545 1_555 1_555
Na1 B6 B5 86.80(34) 1_545 1_555 1_555
Na1 B6 B3 77.81(24) 1_545 1_555 1_555
Na1 B6 B4 132.23(31) 1_545 1_555 1_555
Na1 B6 B2 114.88(26) 1_545 1_555 3_556
Na1 B6 B1 165.13(34) 1_545 1_555 3_556
Na1 B6 H6 47.01(28) 1_545 1_555 1_555
B3 B6 Na1 158.76(33) 3_556 1_555 1_545
B3 B6 H5 91.47(18) 3_556 1_555 1_555
B3 B6 H4 56.30(19) 3_556 1_555 1_555
B3 B6 H2 91.47(18) 3_556 1_555 3_556
B3 B6 H1 56.30(19) 3_556 1_555 3_556
B3 B6 H3 112.60(20) 3_556 1_555 1_555
B3 B6 B5 72.0000(30) 3_556 1_555 1_555
B3 B6 B3 90.0000(42) 3_556 1_555 1_555
B3 B6 B4 36.0000(18) 3_556 1_555 1_555
B3 B6 B2 72.0000(26) 3_556 1_555 3_556
B3 B6 B1 36.0000(16) 3_556 1_555 3_556
B3 B6 H6 148.28253(83) 3_556 1_555 1_555
B5 B6 B3 36.0000(17) 3_556 1_555 3_556
B5 B6 Na1 146.72(23) 3_556 1_555 1_545
B5 B6 H5 112.60(20) 3_556 1_555 1_555
B5 B6 H4 91.47(18) 3_556 1_555 1_555
B5 B6 H2 56.30(19) 3_556 1_555 3_556
B5 B6 H1 56.30(19) 3_556 1_555 3_556
B5 B6 H3 91.47(18) 3_556 1_555 1_555
B5 B6 B5 90.0000(38) 3_556 1_555 1_555
B5 B6 B3 72.0000(41) 3_556 1_555 1_555
B5 B6 B4 72.0000(30) 3_556 1_555 1_555
B5 B6 B2 36.0000(17) 3_556 1_555 3_556
B5 B6 B1 36.0000(11) 3_556 1_555 3_556
B5 B6 H6 148.2825(16) 3_556 1_555 1_555
B4 B6 B5 36.0000(19) 3_556 1_555 3_556
B4 B6 B3 60.0000(25) 3_556 1_555 3_556
B4 B6 Na1 112.72(23) 3_556 1_555 1_545
B4 B6 H5 91.47(18) 3_556 1_555 1_555
B4 B6 H4 112.60(20) 3_556 1_555 1_555
B4 B6 H2 56.30(19) 3_556 1_555 3_556
B4 B6 H1 91.47(18) 3_556 1_555 3_556
B4 B6 H3 56.30(19) 3_556 1_555 1_555
B4 B6 B5 72.0000(39) 3_556 1_555 1_555
B4 B6 B3 36.0000(22) 3_556 1_555 1_555
B4 B6 B4 90.0000(32) 3_556 1_555 1_555
B4 B6 B2 36.0000(22) 3_556 1_555 3_556
B4 B6 B1 72.0000(10) 3_556 1_555 3_556
B4 B6 H6 148.2825(21) 3_556 1_555 1_555
B2 B6 B4 60.0000(37) 1_555 1_555 3_556
B2 B6 B5 60.0000(30) 1_555 1_555 3_556
B2 B6 B3 36.0000(12) 1_555 1_555 3_556
B2 B6 Na1 122.79(34) 1_555 1_555 1_545
B2 B6 H5 56.30(19) 1_555 1_555 1_555
B2 B6 H4 56.30(19) 1_555 1_555 1_555
B2 B6 H2 112.60(20) 1_555 1_555 3_556
B2 B6 H1 91.47(18) 1_555 1_555 3_556
B2 B6 H3 91.47(18) 1_555 1_555 1_555
B2 B6 B5 36.0000(21) 1_555 1_555 1_555
B2 B6 B3 72.0000(38) 1_555 1_555 1_555
B2 B6 B4 36.0000(16) 1_555 1_555 1_555
B2 B6 B2 90.0000(41) 1_555 1_555 3_556
B2 B6 B1 72.0000(13) 1_555 1_555 3_556
B2 B6 H6 148.2825(20) 1_555 1_555 1_555
B1 B6 B2 36.0000(22) 1_555 1_555 1_555
B1 B6 B4 36.0000(26) 1_555 1_555 3_556
B1 B6 B5 60.0000(33) 1_555 1_555 3_556
B1 B6 B3 60.0000(28) 1_555 1_555 3_556
B1 B6 Na1 101.78(29) 1_555 1_555 1_545
B1 B6 H5 56.30(19) 1_555 1_555 1_555
B1 B6 H4 91.47(18) 1_555 1_555 1_555
B1 B6 H2 91.47(18) 1_555 1_555 3_556
B1 B6 H1 112.60(20) 1_555 1_555 3_556
B1 B6 H3 56.30(19) 1_555 1_555 1_555
B1 B6 B5 36.0000(22) 1_555 1_555 1_555
B1 B6 B3 36.0000(20) 1_555 1_555 1_555
B1 B6 B4 72.0000(28) 1_555 1_555 1_555
B1 B6 B2 72.0000(39) 1_555 1_555 3_556
B1 B6 B1 90.0000(19) 1_555 1_555 3_556
B1 B6 H6 148.2825(23) 1_555 1_555 1_555
H3 H1 B1 148.13(60) 4_445 1_555 1_555
B6 H1 H3 127.34(46) 3_556 1_555 4_445
B6 H1 B1 35.68(20) 3_556 1_555 1_555
B5 H1 B6 67.39(38) 1_555 1_555 3_556
B5 H1 H3 125.65(42) 1_555 1_555 4_445
B5 H1 B1 35.68(20) 1_555 1_555 1_555
B2 H1 B5 40.10(21) 1_555 1_555 1_555
B2 H1 B6 40.10(21) 1_555 1_555 3_556
B2 H1 H3 112.46(50) 1_555 1_555 4_445
B2 H1 B1 35.68(20) 1_555 1_555 1_555
B4 H1 B2 67.39(38) 3_556 1_555 1_555
B4 H1 B5 67.39(38) 3_556 1_555 1_555
B4 H1 B6 40.10(21) 3_556 1_555 3_556
B4 H1 H3 161.10(35) 3_556 1_555 4_445
B4 H1 B1 35.68(20) 3_556 1_555 1_555
B3 H1 B4 40.10(21) 1_555 1_555 3_556
B3 H1 B2 67.39(38) 1_555 1_555 1_555
B3 H1 B5 40.10(21) 1_555 1_555 1_555
B3 H1 B6 67.39(38) 1_555 1_555 3_556
B3 H1 H3 158.66(41) 1_555 1_555 4_445
B3 H1 B1 35.68(20) 1_555 1_555 1_555
H6 H1 B3 119.63(62) 1_556 1_555 1_555
H6 H1 B4 81.33(50) 1_556 1_555 3_556
H6 H1 B2 109.59(52) 1_556 1_555 1_555
H6 H1 B5 142.63(71) 1_556 1_555 1_555
H6 H1 B6 75.58(47) 1_556 1_555 3_556
H6 H1 H3 81.13(34) 1_556 1_555 4_445
H6 H1 B1 107.55(58) 1_556 1_555 1_555
Na1 H1 H6 132.50(71) 4_455 1_555 1_556
Na1 H1 B3 103.41(38) 4_455 1_555 1_555
Na1 H1 B4 131.10(62) 4_455 1_555 3_556
Na1 H1 B2 67.87(44) 4_455 1_555 1_555
Na1 H1 B5 65.97(29) 4_455 1_555 1_555
Na1 H1 B6 106.33(54) 4_455 1_555 3_556
Na1 H1 H3 59.68(30) 4_455 1_555 4_445
Na1 H1 B1 95.46(46) 4_455 1_555 1_555
H5 H1 Na1 142.10(59) 4_545 1_555 4_455
H5 H1 H6 73.40(30) 4_545 1_555 1_556
H5 H1 B3 74.37(38) 4_545 1_555 1_555
H5 H1 B4 71.15(32) 4_545 1_555 3_556
H5 H1 B2 137.21(66) 4_545 1_555 1_555
H5 H1 B5 112.56(47) 4_545 1_555 1_555
H5 H1 B6 107.28(39) 4_545 1_555 3_556
H5 H1 H3 110.17(80) 4_545 1_555 4_445
H5 H1 B1 101.68(49) 4_545 1_555 1_555
Na1 H1 H5 49.90(37) 1_546 1_555 4_545
Na1 H1 Na1 121.67(57) 1_546 1_555 4_455
Na1 H1 H6 47.46(29) 1_546 1_555 1_556
Na1 H1 B3 124.15(56) 1_546 1_555 1_555
Na1 H1 B4 107.22(52) 1_546 1_555 3_556
Na1 H1 B2 156.62(34) 1_546 1_555 1_555
Na1 H1 B5 161.02(49) 1_546 1_555 1_555
Na1 H1 B6 121.09(36) 1_546 1_555 3_556
Na1 H1 H3 64.91(50) 1_546 1_555 4_445
Na1 H1 B1 142.85(55) 1_546 1_555 1_555
H5 H1 Na1 148.64(35) 1_555 1_555 1_546
H5 H1 H5 115.23(32) 1_555 1_555 4_545
H5 H1 Na1 48.96(34) 1_555 1_555 4_455
H5 H1 H6 163.81(53) 1_555 1_555 1_556
H5 H1 B3 54.524(24) 1_555 1_555 1_555
H5 H1 B4 88.53(18) 1_555 1_555 3_556
H5 H1 B2 54.524(23) 1_555 1_555 1_555
H5 H1 B5 22.60(20) 1_555 1_555 1_555
H5 H1 B6 88.53(18) 1_555 1_555 3_556
H5 H1 H3 106.89(38) 1_555 1_555 4_445
H5 H1 B1 58.2825(30) 1_555 1_555 1_555
H3 H1 H5 60.0000(37) 1_555 1_555 1_555
H3 H1 Na1 107.06(53) 1_555 1_555 1_546
H3 H1 H5 58.24(42) 1_555 1_555 4_545
H3 H1 Na1 105.99(32) 1_555 1_555 4_455
H3 H1 H6 121.49(57) 1_555 1_555 1_556
H3 H1 B3 22.60(20) 1_555 1_555 1_555
H3 H1 B4 54.524(23) 1_555 1_555 3_556
H3 H1 B2 88.53(18) 1_555 1_555 1_555
H3 H1 B5 54.524(24) 1_555 1_555 1_555
H3 H1 B6 88.53(18) 1_555 1_555 3_556
H3 H1 H3 143.02(51) 1_555 1_555 4_445
H3 H1 B1 58.2825(31) 1_555 1_555 1_555
H6 H1 H3 108.0000(13) 3_556 1_555 1_555
H6 H1 H5 108.0000(10) 3_556 1_555 1_555
H6 H1 Na1 103.17(35) 3_556 1_555 1_546
H6 H1 H5 107.45(24) 3_556 1_555 4_545
H6 H1 Na1 110.33(49) 3_556 1_555 4_455
H6 H1 H6 55.81(54) 3_556 1_555 1_556
H6 H1 B3 88.53(18) 3_556 1_555 1_555
H6 H1 B4 54.524(23) 3_556 1_555 3_556
H6 H1 B2 54.524(23) 3_556 1_555 1_555
H6 H1 B5 88.53(18) 3_556 1_555 1_555
H6 H1 B6 22.60(20) 3_556 1_555 3_556
H6 H1 H3 108.97(51) 3_556 1_555 4_445
H6 H1 B1 58.2825(31) 3_556 1_555 1_555
H4 H1 H6 60.00000(92) 3_556 1_555 3_556
H4 H1 H3 60.0000(28) 3_556 1_555 1_555
H4 H1 H5 108.0000(35) 3_556 1_555 1_555
H4 H1 Na1 84.64(56) 3_556 1_555 1_546
H4 H1 H5 52.81(39) 3_556 1_555 4_545
H4 H1 Na1 153.64(45) 3_556 1_555 4_455
H4 H1 H6 65.26(59) 3_556 1_555 1_556
H4 H1 B3 54.524(23) 3_556 1_555 1_555
H4 H1 B4 22.60(20) 3_556 1_555 3_556
H4 H1 B2 88.53(18) 3_556 1_555 1_555
H4 H1 B5 88.53(18) 3_556 1_555 1_555
H4 H1 B6 54.524(23) 3_556 1_555 3_556
H4 H1 H3 145.11(39) 3_556 1_555 4_445
H4 H1 B1 58.2825(27) 3_556 1_555 1_555
H2 H1 H4 108.0000(27) 1_555 1_555 3_556
H2 H1 H6 60.0000(29) 1_555 1_555 3_556
H2 H1 H3 108.0000(33) 1_555 1_555 1_555
H2 H1 H5 60.0000(22) 1_555 1_555 1_555
H2 H1 Na1 144.43(49) 1_555 1_555 1_546
H2 H1 H5 159.52(47) 1_555 1_555 4_545
H2 H1 Na1 52.26(51) 1_555 1_555 4_455
H2 H1 H6 106.88(51) 1_555 1_555 1_556
H2 H1 B3 88.53(18) 1_555 1_555 1_555
H2 H1 B4 88.53(18) 1_555 1_555 3_556
H2 H1 B2 22.60(20) 1_555 1_555 1_555
H2 H1 B5 54.524(23) 1_555 1_555 1_555
H2 H1 B6 54.524(23) 1_555 1_555 3_556
H2 H1 H3 89.87(60) 1_555 1_555 4_445
H2 H1 B1 58.2825(25) 1_555 1_555 1_555
H2 H1 H2 141.49(69) 2_446 1_555 1_555
H2 H1 H4 109.51(71) 2_446 1_555 3_556
H2 H1 H6 152.19(48) 2_446 1_555 3_556
H2 H1 H3 83.78(55) 2_446 1_555 1_555
H2 H1 H5 99.73(46) 2_446 1_555 1_555
H2 H1 Na1 49.02(37) 2_446 1_555 1_546
H2 H1 H5 56.70(48) 2_446 1_555 4_545
H2 H1 Na1 89.41(58) 2_446 1_555 4_455
H2 H1 H6 96.44(66) 2_446 1_555 1_556
H2 H1 B3 106.26(41) 2_446 1_555 1_555
H2 H1 B4 125.68(63) 2_446 1_555 3_556
H2 H1 B2 152.98(54) 2_446 1_555 1_555
H2 H1 B5 118.04(37) 2_446 1_555 1_555
H2 H1 B6 163.90(69) 2_446 1_555 3_556
H2 H1 H3 63.52(90) 2_446 1_555 4_445
H2 H1 B1 141.65(51) 2_446 1_555 1_555
H2 H2 B2 112.48(76) 3_456 1_555 1_555
Na1 H2 H2 62.45(67) 2_445 1_555 3_456
Na1 H2 B2 100.76(53) 2_445 1_555 1_555
Na1 H2 Na1 123.72(37) 4_455 1_555 2_445
Na1 H2 H2 61.26(69) 4_455 1_555 3_456
Na1 H2 B2 100.02(52) 4_455 1_555 1_555
B6 H2 Na1 112.44(57) 3_556 1_555 4_455
B6 H2 Na1 114.80(58) 3_556 1_555 2_445
B6 H2 H2 148.11(94) 3_556 1_555 3_456
B6 H2 B2 35.68(20) 3_556 1_555 1_555
B1 H2 B6 40.10(21) 1_555 1_555 3_556
B1 H2 Na1 73.71(48) 1_555 1_555 4_455
B1 H2 Na1 135.75(65) 1_555 1_555 2_445
B1 H2 H2 117.13(88) 1_555 1_555 3_456
B1 H2 B2 35.68(20) 1_555 1_555 1_555
B5 H2 B1 40.10(21) 1_555 1_555 1_555
B5 H2 B6 67.39(38) 1_555 1_555 3_556
B5 H2 Na1 68.91(37) 1_555 1_555 4_455
B5 H2 Na1 103.47(38) 1_555 1_555 2_445
B5 H2 H2 82.06(66) 1_555 1_555 3_456
B5 H2 B2 35.68(20) 1_555 1_555 1_555
B3 H2 B5 67.39(38) 3_556 1_555 1_555
B3 H2 B1 67.39(38) 3_556 1_555 1_555
B3 H2 B6 40.10(21) 3_556 1_555 3_556
B3 H2 Na1 135.38(66) 3_556 1_555 4_455
B3 H2 Na1 75.67(49) 3_556 1_555 2_445
B3 H2 H2 119.86(87) 3_556 1_555 3_456
B3 H2 B2 35.68(20) 3_556 1_555 1_555
B4 H2 B3 40.10(21) 1_555 1_555 3_556
B4 H2 B5 40.10(21) 1_555 1_555 1_555
B4 H2 B1 67.39(38) 1_555 1_555 1_555
B4 H2 B6 67.39(38) 1_555 1_555 3_556
B4 H2 Na1 104.68(40) 1_555 1_555 4_455
B4 H2 Na1 68.73(36) 1_555 1_555 2_445
B4 H2 H2 83.55(67) 1_555 1_555 3_456
B4 H2 B2 35.68(20) 1_555 1_555 1_555
H5 H2 B4 121.00(65) 3_456 1_555 1_555
H5 H2 B3 116.14(75) 3_456 1_555 3_556
H5 H2 B5 148.54(45) 3_456 1_555 1_555
H5 H2 B1 170.92(55) 3_456 1_555 1_555
H5 H2 B6 137.10(55) 3_456 1_555 3_556
H5 H2 Na1 105.70(81) 3_456 1_555 4_455
H5 H2 Na1 52.30(39) 3_456 1_555 2_445
H5 H2 H2 69.14(97) 3_456 1_555 3_456
H5 H2 B2 150.33(81) 3_456 1_555 1_555
H4 H2 H5 62.08(77) 3_456 1_555 3_456
H4 H2 B4 147.90(43) 3_456 1_555 1_555
H4 H2 B3 171.98(43) 3_456 1_555 3_556
H4 H2 B5 118.56(61) 3_456 1_555 1_555
H4 H2 B1 113.15(71) 3_456 1_555 1_555
H4 H2 B6 135.21(57) 3_456 1_555 3_556
H4 H2 Na1 49.76(35) 3_456 1_555 4_455
H4 H2 Na1 106.84(79) 3_456 1_555 2_445
H4 H2 H2 67.47(95) 3_456 1_555 3_456
H4 H2 B2 147.32(78) 3_456 1_555 1_555
H6 H2 H4 118.71(51) 3_556 1_555 3_456
H6 H2 H5 119.73(50) 3_556 1_555 3_456
H6 H2 B4 88.53(18) 3_556 1_555 1_555
H6 H2 B3 54.524(24) 3_556 1_555 3_556
H6 H2 B5 88.53(18) 3_556 1_555 1_555
H6 H2 B1 54.524(23) 3_556 1_555 1_555
H6 H2 B6 22.60(20) 3_556 1_555 3_556
H6 H2 Na1 116.24(48) 3_556 1_555 4_455
H6 H2 Na1 119.25(48) 3_556 1_555 2_445
H6 H2 H2 170.53(75) 3_556 1_555 3_456
H6 H2 B2 58.2825(35) 3_556 1_555 1_555
H1 H2 H6 60.0000(26) 1_555 1_555 3_556
H1 H2 H4 91.08(79) 1_555 1_555 3_456
H1 H2 H5 150.18(72) 1_555 1_555 3_456
H1 H2 B4 88.53(18) 1_555 1_555 1_555
H1 H2 B3 88.53(18) 1_555 1_555 3_556
H1 H2 B5 54.524(24) 1_555 1_555 1_555
H1 H2 B1 22.60(20) 1_555 1_555 1_555
H1 H2 B6 54.524(23) 1_555 1_555 3_556
H1 H2 Na1 58.42(53) 1_555 1_555 4_455
H1 H2 Na1 157.15(44) 1_555 1_555 2_445
H1 H2 H2 114.41(99) 1_555 1_555 3_456
H1 H2 B2 58.2825(22) 1_555 1_555 1_555
H5 H2 H1 60.0000(36) 1_555 1_555 1_555
H5 H2 H6 108.0000(26) 1_555 1_555 3_556
H5 H2 H4 98.21(57) 1_555 1_555 3_456
H5 H2 H5 132.19(47) 1_555 1_555 3_456
H5 H2 B4 54.524(23) 1_555 1_555 1_555
H5 H2 B3 88.53(18) 1_555 1_555 3_556
H5 H2 B5 22.60(20) 1_555 1_555 1_555
H5 H2 B1 54.524(23) 1_555 1_555 1_555
H5 H2 B6 88.53(18) 1_555 1_555 3_556
H5 H2 Na1 50.25(41) 1_555 1_555 4_455
H5 H2 Na1 102.51(29) 1_555 1_555 2_445
H5 H2 H2 63.05(85) 1_555 1_555 3_456
H5 H2 B2 58.2825(19) 1_555 1_555 1_555
H3 H2 H5 108.0000(34) 3_556 1_555 1_555
H3 H2 H1 108.0000(30) 3_556 1_555 1_555
H3 H2 H6 60.0000(24) 3_556 1_555 3_556
H3 H2 H4 152.82(66) 3_556 1_555 3_456
H3 H2 H5 94.02(82) 3_556 1_555 3_456
H3 H2 B4 54.524(23) 3_556 1_555 1_555
H3 H2 B3 22.60(20) 3_556 1_555 3_556
H3 H2 B5 88.53(18) 3_556 1_555 1_555
H3 H2 B1 88.53(18) 3_556 1_555 1_555
H3 H2 B6 54.524(23) 3_556 1_555 3_556
H3 H2 Na1 157.42(48) 3_556 1_555 4_455
H3 H2 Na1 61.06(53) 3_556 1_555 2_445
H3 H2 H2 118.30(98) 3_556 1_555 3_456
H3 H2 B2 58.2825(20) 3_556 1_555 1_555
H4 H2 H3 60.0000(19) 1_555 1_555 3_556
H4 H2 H5 60.0000(28) 1_555 1_555 1_555
H4 H2 H1 108.0000(26) 1_555 1_555 1_555
H4 H2 H6 108.0000(39) 1_555 1_555 3_556
H4 H2 H4 132.91(45) 1_555 1_555 3_456
H4 H2 H5 100.29(61) 1_555 1_555 3_456
H4 H2 B4 22.60(20) 1_555 1_555 1_555
H4 H2 B3 54.524(23) 1_555 1_555 3_556
H4 H2 B5 54.524(23) 1_555 1_555 1_555
H4 H2 B1 88.53(18) 1_555 1_555 1_555
H4 H2 B6 88.53(18) 1_555 1_555 3_556
H4 H2 Na1 104.77(32) 1_555 1_555 4_455
H4 H2 Na1 49.31(41) 1_555 1_555 2_445
H4 H2 H2 65.44(85) 1_555 1_555 3_456
H4 H2 B2 58.2825(31) 1_555 1_555 1_555
B2 H2 H4 82.88(53) 3_456 1_555 1_555
B2 H2 H3 125.16(78) 3_456 1_555 3_556
B2 H2 H5 81.17(52) 3_456 1_555 1_555
B2 H2 H1 121.87(78) 3_456 1_555 1_555
B2 H2 H6 168.20(44) 3_456 1_555 3_556
B2 H2 H4 51.22(55) 3_456 1_555 3_456
B2 H2 H5 52.01(56) 3_456 1_555 3_456
B2 H2 B4 103.02(41) 3_456 1_555 1_555
B2 H2 B3 134.84(65) 3_456 1_555 3_556
B2 H2 B5 101.83(41) 3_456 1_555 1_555
B2 H2 B1 132.25(66) 3_456 1_555 1_555
B2 H2 B6 168.95(50) 3_456 1_555 3_556
B2 H2 Na1 63.55(43) 3_456 1_555 4_455
B2 H2 Na1 64.16(42) 3_456 1_555 2_445
B2 H2 H2 20.90(48) 3_456 1_555 3_456
B2 H2 B2 133.38(37) 3_456 1_555 1_555
H1 H2 B2 105.04(83) 2_456 1_555 3_456
H1 H2 H4 92.84(40) 2_456 1_555 1_555
H1 H2 H3 45.60(46) 2_456 1_555 3_556
H1 H2 H5 151.62(43) 2_456 1_555 1_555
H1 H2 H1 130.07(29) 2_456 1_555 1_555
H1 H2 H6 70.58(31) 2_456 1_555 3_556
H1 H2 H4 107.26(79) 2_456 1_555 3_456
H1 H2 H5 55.66(55) 2_456 1_555 3_456
H1 H2 B4 97.29(41) 2_456 1_555 1_555
H1 H2 B3 67.24(28) 2_456 1_555 3_556
H1 H2 B5 134.13(62) 2_456 1_555 1_555
H1 H2 B1 122.30(44) 2_456 1_555 1_555
H1 H2 B6 82.24(29) 2_456 1_555 3_556
H1 H2 Na1 156.97(78) 2_456 1_555 4_455
H1 H2 Na1 58.55(42) 2_456 1_555 2_445
H1 H2 H2 115.5(11) 2_456 1_555 3_456
H1 H2 B2 101.87(44) 2_456 1_555 1_555
H1 H3 B3 125.90(52) 4_544 1_555 1_555
Na1 H3 H1 66.70(53) 1_545 1_555 4_544
Na1 H3 B3 100.24(40) 1_545 1_555 1_555
B2 H3 Na1 99.03(38) 3_556 1_555 1_545
B2 H3 H1 92.31(38) 3_556 1_555 4_544
B2 H3 B3 35.68(20) 3_556 1_555 1_555
B4 H3 B2 40.10(21) 3_556 1_555 3_556
B4 H3 Na1 133.96(57) 3_556 1_555 1_545
B4 H3 H1 120.98(44) 3_556 1_555 4_544
B4 H3 B3 35.68(20) 3_556 1_555 1_555
B6 H3 B4 67.39(38) 1_555 1_555 3_556
B6 H3 B2 40.10(21) 1_555 1_555 3_556
B6 H3 Na1 66.58(26) 1_555 1_555 1_545
B6 H3 H1 99.69(38) 1_555 1_555 4_544
B6 H3 B3 35.68(20) 1_555 1_555 1_555
B1 H3 B6 67.39(38) 1_555 1_555 1_555
B1 H3 B4 40.10(21) 1_555 1_555 3_556
B1 H3 B2 67.39(38) 1_555 1_555 3_556
B1 H3 Na1 118.14(45) 1_555 1_555 1_545
B1 H3 H1 159.40(68) 1_555 1_555 4_544
B1 H3 B3 35.68(20) 1_555 1_555 1_555
B5 H3 B1 40.10(21) 1_555 1_555 1_555
B5 H3 B6 40.10(21) 1_555 1_555 1_555
B5 H3 B4 67.39(38) 1_555 1_555 3_556
B5 H3 B2 67.39(38) 1_555 1_555 3_556
B5 H3 Na1 78.29(30) 1_555 1_555 1_545
B5 H3 H1 136.21(42) 1_555 1_555 4_544
B5 H3 B3 35.68(20) 1_555 1_555 1_555
Na1 H3 B5 129.02(59) 4_555 1_555 1_555
Na1 H3 B1 101.61(35) 4_555 1_555 1_555
Na1 H3 B6 104.72(53) 4_555 1_555 1_555
Na1 H3 B4 63.96(25) 4_555 1_555 3_556
Na1 H3 B2 66.03(42) 4_555 1_555 3_556
Na1 H3 Na1 128.37(60) 4_555 1_555 1_545
Na1 H3 H1 65.07(18) 4_555 1_555 4_544
Na1 H3 B3 93.38(44) 4_555 1_555 1_555
H5 H3 Na1 64.80(24) 4_545 1_555 4_555
H5 H3 B5 112.15(67) 4_545 1_555 1_555
H5 H3 B1 73.97(53) 4_545 1_555 1_555
H5 H3 B6 136.91(77) 4_545 1_555 1_555
H5 H3 B4 70.94(35) 4_545 1_555 3_556
H5 H3 B2 107.19(40) 4_545 1_555 3_556
H5 H3 Na1 153.78(69) 4_545 1_555 1_545
H5 H3 H1 110.82(59) 4_545 1_555 4_544
H5 H3 B3 101.36(60) 4_545 1_555 1_555
H4 H3 H5 52.70(40) 3_556 1_555 4_545
H4 H3 Na1 47.23(31) 3_556 1_555 4_555
H4 H3 B5 88.53(18) 3_556 1_555 1_555
H4 H3 B1 54.524(23) 3_556 1_555 1_555
H4 H3 B6 88.53(18) 3_556 1_555 1_555
H4 H3 B4 22.60(20) 3_556 1_555 3_556
H4 H3 B2 54.524(23) 3_556 1_555 3_556
H4 H3 Na1 153.51(40) 3_556 1_555 1_545
H4 H3 H1 111.37(44) 3_556 1_555 4_544
H4 H3 B3 58.2825(23) 3_556 1_555 1_555
H1 H3 H4 60.0000(30) 1_555 1_555 3_556
H1 H3 H5 57.83(63) 1_555 1_555 4_545
H1 H3 Na1 104.75(29) 1_555 1_555 4_555
H1 H3 B5 54.524(23) 1_555 1_555 1_555
H1 H3 B1 22.60(20) 1_555 1_555 1_555
H1 H3 B6 88.53(18) 1_555 1_555 1_555
H1 H3 B4 54.524(23) 1_555 1_555 3_556
H1 H3 B2 88.53(18) 1_555 1_555 3_556
H1 H3 Na1 124.80(38) 1_555 1_555 1_545
H1 H3 H1 168.18(37) 1_555 1_555 4_544
H1 H3 B3 58.28253(89) 1_555 1_555 1_555
H2 H3 H1 108.0000(26) 3_556 1_555 1_555
H2 H3 H4 60.0000(33) 3_556 1_555 3_556
H2 H3 H5 107.52(26) 3_556 1_555 4_545
H2 H3 Na1 50.85(49) 3_556 1_555 4_555
H2 H3 B5 88.53(18) 3_556 1_555 1_555
H2 H3 B1 88.53(18) 3_556 1_555 1_555
H2 H3 B6 54.524(23) 3_556 1_555 1_555
H2 H3 B4 54.524(23) 3_556 1_555 3_556
H2 H3 B2 22.60(20) 3_556 1_555 3_556
H2 H3 Na1 96.41(39) 3_556 1_555 1_545
H2 H3 H1 70.88(53) 3_556 1_555 4_544
H2 H3 B3 58.2825(27) 3_556 1_555 1_555
H6 H3 H2 60.0000(26) 1_555 1_555 3_556
H6 H3 H1 108.0000(38) 1_555 1_555 1_555
H6 H3 H4 108.0000(41) 1_555 1_555 3_556
H6 H3 H5 159.26(55) 1_555 1_555 4_545
H6 H3 Na1 109.37(47) 1_555 1_555 4_555
H6 H3 B5 54.524(23) 1_555 1_555 1_555
H6 H3 B1 88.53(18) 1_555 1_555 1_555
H6 H3 B6 22.60(20) 1_555 1_555 1_555
H6 H3 B4 88.53(18) 1_555 1_555 3_556
H6 H3 B2 54.524(23) 1_555 1_555 3_556
H6 H3 Na1 45.83(40) 1_555 1_555 1_545
H6 H3 H1 81.90(43) 1_555 1_555 4_544
H6 H3 B3 58.2825(25) 1_555 1_555 1_555
H5 H3 H6 60.0000(28) 1_555 1_555 1_555
H5 H3 H2 108.0000(24) 1_555 1_555 3_556
H5 H3 H1 60.0000(36) 1_555 1_555 1_555
H5 H3 H4 108.0000(29) 1_555 1_555 3_556
H5 H3 H5 114.84(54) 1_555 1_555 4_545
H5 H3 Na1 151.55(42) 1_555 1_555 4_555
H5 H3 B5 22.60(20) 1_555 1_555 1_555
H5 H3 B1 54.524(23) 1_555 1_555 1_555
H5 H3 B6 54.524(23) 1_555 1_555 1_555
H5 H3 B4 88.53(18) 1_555 1_555 3_556
H5 H3 B2 88.53(18) 1_555 1_555 3_556
H5 H3 Na1 65.60(38) 1_555 1_555 1_545
H5 H3 H1 131.80(37) 1_555 1_555 4_544
H5 H3 B3 58.28253(57) 1_555 1_555 1_555
H4 H3 H5 49.95(29) 2_445 1_555 1_555
H4 H3 H6 81.38(20) 2_445 1_555 1_555
H4 H3 H2 140.87(22) 2_445 1_555 3_556
H4 H3 H1 88.68(37) 2_445 1_555 1_555
H4 H3 H4 148.65(37) 2_445 1_555 3_556
H4 H3 H5 111.27(20) 2_445 1_555 4_545
H4 H3 Na1 158.51(58) 2_445 1_555 4_555
H4 H3 B5 72.45(17) 2_445 1_555 1_555
H4 H3 B1 97.12(32) 2_445 1_555 1_555
H4 H3 B6 92.12(13) 2_445 1_555 1_555
H4 H3 B4 136.50(46) 2_445 1_555 3_556
H4 H3 B2 132.20(28) 2_445 1_555 3_556
H4 H3 Na1 47.09(33) 2_445 1_555 1_545
H4 H3 H1 99.41(62) 2_445 1_555 4_544
H4 H3 B3 108.02(27) 2_445 1_555 1_555
Na1 H4 B4 105.11(44) 2_445 1_555 1_555
B2 H4 Na1 73.61(38) 1_555 1_555 2_445
B2 H4 B4 35.68(20) 1_555 1_555 1_555
B3 H4 B2 40.10(21) 3_556 1_555 1_555
B3 H4 Na1 78.57(31) 3_556 1_555 2_445
B3 H4 B4 35.68(20) 3_556 1_555 1_555
B5 H4 B3 67.39(38) 1_555 1_555 3_556
B5 H4 B2 40.10(21) 1_555 1_555 1_555
B5 H4 Na1 108.45(55) 1_555 1_555 2_445
B5 H4 B4 35.68(20) 1_555 1_555 1_555
B6 H4 B5 40.10(21) 1_555 1_555 1_555
B6 H4 B3 67.39(38) 1_555 1_555 3_556
B6 H4 B2 67.39(38) 1_555 1_555 1_555
B6 H4 Na1 140.38(63) 1_555 1_555 2_445
B6 H4 B4 35.68(20) 1_555 1_555 1_555
B1 H4 B6 40.10(21) 3_556 1_555 1_555
B1 H4 B5 67.39(38) 3_556 1_555 1_555
B1 H4 B3 40.10(21) 3_556 1_555 3_556
B1 H4 B2 67.39(38) 3_556 1_555 1_555
B1 H4 Na1 116.89(47) 3_556 1_555 2_445
B1 H4 B4 35.68(20) 3_556 1_555 1_555
H5 H4 B1 78.27(51) 2_455 1_555 3_556
H5 H4 B6 114.64(66) 2_455 1_555 1_555
H5 H4 B5 143.44(79) 2_455 1_555 1_555
H5 H4 B3 78.46(35) 2_455 1_555 3_556
H5 H4 B2 114.96(44) 2_455 1_555 1_555
H5 H4 Na1 75.76(46) 2_455 1_555 2_445
H5 H4 B4 107.76(60) 2_455 1_555 1_555
H2 H4 H5 129.89(82) 3_456 1_555 2_455
H2 H4 B1 132.44(77) 3_456 1_555 3_556
H2 H4 B6 111.00(83) 3_456 1_555 1_555
H2 H4 B5 71.81(72) 3_456 1_555 1_555
H2 H4 B3 101.53(45) 3_456 1_555 3_556
H2 H4 B2 65.79(47) 3_456 1_555 1_555
H2 H4 Na1 55.79(30) 3_456 1_555 2_445
H2 H4 B4 97.23(67) 3_456 1_555 1_555
H6 H4 H2 116.09(76) 1_555 1_555 3_456
H6 H4 H5 114.01(59) 1_555 1_555 2_455
H6 H4 B1 54.524(23) 1_555 1_555 3_556
H6 H4 B6 22.60(20) 1_555 1_555 1_555
H6 H4 B5 54.524(23) 1_555 1_555 1_555
H6 H4 B3 88.53(18) 1_555 1_555 3_556
H6 H4 B2 88.53(18) 1_555 1_555 1_555
H6 H4 Na1 162.11(50) 1_555 1_555 2_445
H6 H4 B4 58.2825(31) 1_555 1_555 1_555
H3 H4 H6 108.0000(30) 3_556 1_555 1_555
H3 H4 H2 102.04(40) 3_556 1_555 3_456
H3 H4 H5 60.48(44) 3_556 1_555 2_455
H3 H4 B1 54.524(23) 3_556 1_555 3_556
H3 H4 B6 88.53(18) 3_556 1_555 1_555
H3 H4 B5 88.53(18) 3_556 1_555 1_555
H3 H4 B3 22.60(20) 3_556 1_555 3_556
H3 H4 B2 54.524(24) 3_556 1_555 1_555
H3 H4 Na1 62.56(45) 3_556 1_555 2_445
H3 H4 B4 58.2825(32) 3_556 1_555 1_555
H2 H4 H3 60.0000(33) 1_555 1_555 3_556
H2 H4 H6 108.0000(28) 1_555 1_555 1_555
H2 H4 H2 47.09(45) 1_555 1_555 3_456
H2 H4 H5 114.48(38) 1_555 1_555 2_455
H2 H4 B1 88.53(18) 1_555 1_555 3_556
H2 H4 B6 88.53(18) 1_555 1_555 1_555
H2 H4 B5 54.524(23) 1_555 1_555 1_555
H2 H4 B3 54.524(24) 1_555 1_555 3_556
H2 H4 B2 22.60(20) 1_555 1_555 1_555
H2 H4 Na1 54.32(53) 1_555 1_555 2_445
H2 H4 B4 58.2825(35) 1_555 1_555 1_555
H1 H4 H2 108.0000(35) 3_556 1_555 1_555
H1 H4 H3 60.0000(28) 3_556 1_555 3_556
H1 H4 H6 60.0000(26) 3_556 1_555 1_555
H1 H4 H2 154.32(57) 3_556 1_555 3_456
H1 H4 H5 60.18(66) 3_556 1_555 2_455
H1 H4 B1 22.60(20) 3_556 1_555 3_556
H1 H4 B6 54.524(23) 3_556 1_555 1_555
H1 H4 B5 88.53(18) 3_556 1_555 1_555
H1 H4 B3 54.524(23) 3_556 1_555 3_556
H1 H4 B2 88.53(18) 3_556 1_555 1_555
H1 H4 Na1 119.20(51) 3_556 1_555 2_445
H1 H4 B4 58.2825(28) 3_556 1_555 1_555
H5 H4 H1 108.0000(17) 1_555 1_555 3_556
H5 H4 H2 60.00000(86) 1_555 1_555 1_555
H5 H4 H3 108.0000(36) 1_555 1_555 3_556
H5 H4 H6 60.0000(25) 1_555 1_555 1_555
H5 H4 H2 57.45(79) 1_555 1_555 3_456
H5 H4 H5 166.04(60) 1_555 1_555 2_455
H5 H4 B1 88.53(18) 1_555 1_555 3_556
H5 H4 B6 54.524(23) 1_555 1_555 1_555
H5 H4 B5 22.60(20) 1_555 1_555 1_555
H5 H4 B3 88.53(18) 1_555 1_555 3_556
H5 H4 B2 54.524(23) 1_555 1_555 1_555
H5 H4 Na1 106.84(60) 1_555 1_555 2_445
H5 H4 B4 58.2825(11) 1_555 1_555 1_555
H6 H4 H5 109.35(43) 3_555 1_555 1_555
H6 H4 H1 51.38(54) 3_555 1_555 3_556
H6 H4 H2 155.20(55) 3_555 1_555 1_555
H6 H4 H3 108.50(49) 3_555 1_555 3_556
H6 H4 H6 52.02(47) 3_555 1_555 1_555
H6 H4 H2 149.38(55) 3_555 1_555 3_456
H6 H4 H5 70.06(48) 3_555 1_555 2_455
H6 H4 B1 68.07(45) 3_555 1_555 3_556
H6 H4 B6 68.43(44) 3_555 1_555 1_555
H6 H4 B5 106.36(50) 3_555 1_555 1_555
H6 H4 B3 105.79(57) 3_555 1_555 3_556
H6 H4 B2 132.61(71) 3_555 1_555 1_555
H6 H4 Na1 143.62(57) 3_555 1_555 2_445
H6 H4 B4 96.92(55) 3_555 1_555 1_555
H3 H4 H6 98.33(57) 2_455 1_555 3_555
H3 H4 H5 130.63(54) 2_455 1_555 1_555
H3 H4 H1 121.16(54) 2_455 1_555 3_556
H3 H4 H2 105.23(32) 2_455 1_555 1_555
H3 H4 H3 100.37(34) 2_455 1_555 3_556
H3 H4 H6 143.97(20) 2_455 1_555 1_555
H3 H4 H2 77.88(32) 2_455 1_555 3_456
H3 H4 H5 62.20(85) 2_455 1_555 2_455
H3 H4 B1 140.41(62) 2_455 1_555 3_556
H3 H4 B6 166.02(38) 2_455 1_555 1_555
H3 H4 B5 149.59(47) 2_455 1_555 1_555
H3 H4 B3 122.63(41) 2_455 1_555 3_556
H3 H4 B2 126.58(25) 2_455 1_555 1_555
H3 H4 Na1 53.46(34) 2_455 1_555 2_445
H3 H4 B4 157.01(23) 2_455 1_555 1_555
Na1 H5 B5 103.78(44) 4_455 1_555 1_555
B2 H5 Na1 73.24(38) 1_555 1_555 4_455
B2 H5 B5 35.68(20) 1_555 1_555 1_555
B1 H5 B2 40.10(21) 1_555 1_555 1_555
B1 H5 Na1 76.18(33) 1_555 1_555 4_455
B1 H5 B5 35.68(20) 1_555 1_555 1_555
B4 H5 B1 67.39(38) 1_555 1_555 1_555
B4 H5 B2 40.10(21) 1_555 1_555 1_555
B4 H5 Na1 109.15(54) 1_555 1_555 4_455
B4 H5 B5 35.68(20) 1_555 1_555 1_555
B3 H5 B4 67.39(38) 1_555 1_555 1_555
B3 H5 B1 40.10(21) 1_555 1_555 1_555
B3 H5 B2 67.39(38) 1_555 1_555 1_555
B3 H5 Na1 114.08(48) 1_555 1_555 4_455
B3 H5 B5 35.68(20) 1_555 1_555 1_555
B6 H5 B3 40.10(21) 1_555 1_555 1_555
B6 H5 B4 40.10(21) 1_555 1_555 1_555
B6 H5 B1 67.39(38) 1_555 1_555 1_555
B6 H5 B2 67.39(38) 1_555 1_555 1_555
B6 H5 Na1 139.32(62) 1_555 1_555 4_455
B6 H5 B5 35.68(20) 1_555 1_555 1_555
H4 H5 B6 106.14(47) 2_445 1_555 1_555
H4 H5 B3 90.35(53) 2_445 1_555 1_555
H4 H5 B4 145.39(53) 2_445 1_555 1_555
H4 H5 B1 112.53(54) 2_445 1_555 1_555
H4 H5 B2 152.63(72) 2_445 1_555 1_555
H4 H5 Na1 104.00(60) 2_445 1_555 4_455
H4 H5 B5 125.85(68) 2_445 1_555 1_555
H1 H5 H4 67.01(91) 4_444 1_555 2_445
H1 H5 B6 153.50(53) 4_444 1_555 1_555
H1 H5 B3 155.30(69) 4_444 1_555 1_555
H1 H5 B4 137.22(55) 4_444 1_555 1_555
H1 H5 B1 139.10(29) 4_444 1_555 1_555
H1 H5 B2 130.39(48) 4_444 1_555 1_555
H1 H5 Na1 65.19(10) 4_444 1_555 4_455
H1 H5 B5 166.04(59) 4_444 1_555 1_555
H3 H5 H1 63.93(79) 4_444 1_555 4_444
H3 H5 H4 66.82(80) 4_444 1_555 2_445
H3 H5 B6 89.68(45) 4_444 1_555 1_555
H3 H5 B3 117.44(37) 4_444 1_555 1_555
H3 H5 B4 99.28(49) 4_444 1_555 1_555
H3 H5 B1 156.31(66) 4_444 1_555 1_555
H3 H5 B2 136.93(57) 4_444 1_555 1_555
H3 H5 Na1 127.48(75) 4_444 1_555 4_455
H3 H5 B5 123.86(63) 4_444 1_555 1_555
H2 H5 H3 92.52(29) 3_456 1_555 4_444
H2 H5 H1 67.64(12) 3_456 1_555 4_444
H2 H5 H4 134.6(10) 3_456 1_555 2_445
H2 H5 B6 113.97(85) 3_456 1_555 1_555
H2 H5 B3 134.29(76) 3_456 1_555 1_555
H2 H5 B4 74.67(74) 3_456 1_555 1_555
H2 H5 B1 102.00(44) 3_456 1_555 1_555
H2 H5 B2 67.23(48) 3_456 1_555 1_555
H2 H5 Na1 56.20(30) 3_456 1_555 4_455
H2 H5 B5 99.37(68) 3_456 1_555 1_555
H1 H5 H2 101.31(43) 1_555 1_555 3_456
H1 H5 H3 165.55(25) 1_555 1_555 4_444
H1 H5 H1 117.58(38) 1_555 1_555 4_444
H1 H5 H4 99.96(53) 1_555 1_555 2_445
H1 H5 B6 88.53(18) 1_555 1_555 1_555
H1 H5 B3 54.524(23) 1_555 1_555 1_555
H1 H5 B4 88.53(18) 1_555 1_555 1_555
H1 H5 B1 22.60(20) 1_555 1_555 1_555
H1 H5 B2 54.524(23) 1_555 1_555 1_555
H1 H5 Na1 59.65(47) 1_555 1_555 4_455
H1 H5 B5 58.2825(22) 1_555 1_555 1_555
H2 H5 H1 60.0000(25) 1_555 1_555 1_555
H2 H5 H2 47.81(47) 1_555 1_555 3_456
H2 H5 H3 134.29(33) 1_555 1_555 4_444
H2 H5 H1 107.80(58) 1_555 1_555 4_444
H2 H5 H4 155.41(37) 1_555 1_555 2_445
H2 H5 B6 88.53(18) 1_555 1_555 1_555
H2 H5 B3 88.53(18) 1_555 1_555 1_555
H2 H5 B4 54.524(23) 1_555 1_555 1_555
H2 H5 B1 54.524(23) 1_555 1_555 1_555
H2 H5 B2 22.60(20) 1_555 1_555 1_555
H2 H5 Na1 54.73(53) 1_555 1_555 4_455
H2 H5 B5 58.2825(25) 1_555 1_555 1_555
H3 H5 H2 108.0000(27) 1_555 1_555 1_555
H3 H5 H1 60.0000(32) 1_555 1_555 1_555
H3 H5 H2 155.64(53) 1_555 1_555 3_456
H3 H5 H3 107.76(26) 1_555 1_555 4_444
H3 H5 H1 133.28(62) 1_555 1_555 4_444
H3 H5 H4 67.86(69) 1_555 1_555 2_445
H3 H5 B6 54.524(23) 1_555 1_555 1_555
H3 H5 B3 22.60(20) 1_555 1_555 1_555
H3 H5 B4 88.53(18) 1_555 1_555 1_555
H3 H5 B1 54.524(23) 1_555 1_555 1_555
H3 H5 B2 88.53(18) 1_555 1_555 1_555
H3 H5 Na1 115.98(53) 1_555 1_555 4_455
H3 H5 B5 58.2825(25) 1_555 1_555 1_555
H4 H5 H3 108.0000(14) 1_555 1_555 1_555
H4 H5 H2 60.0000(36) 1_555 1_555 1_555
H4 H5 H1 108.0000(17) 1_555 1_555 1_555
H4 H5 H2 60.47(82) 1_555 1_555 3_456
H4 H5 H3 82.42(56) 1_555 1_555 4_444
H4 H5 H1 115.53(55) 1_555 1_555 4_444
H4 H5 H4 144.54(36) 1_555 1_555 2_445
H4 H5 B6 54.524(23) 1_555 1_555 1_555
H4 H5 B3 88.53(18) 1_555 1_555 1_555
H4 H5 B4 22.60(20) 1_555 1_555 1_555
H4 H5 B1 88.53(18) 1_555 1_555 1_555
H4 H5 B2 54.524(24) 1_555 1_555 1_555
H4 H5 Na1 108.75(59) 1_555 1_555 4_455
H4 H5 B5 58.2825(28) 1_555 1_555 1_555
H6 H5 H4 60.0000(12) 1_555 1_555 1_555
H6 H5 H3 60.0000(30) 1_555 1_555 1_555
H6 H5 H2 108.0000(30) 1_555 1_555 1_555
H6 H5 H1 108.0000(39) 1_555 1_555 1_555
H6 H5 H2 119.03(79) 1_555 1_555 3_456
H6 H5 H3 67.97(57) 1_555 1_555 4_444
H6 H5 H1 131.75(40) 1_555 1_555 4_444
H6 H5 H4 91.12(46) 1_555 1_555 2_445
H6 H5 B6 22.60(20) 1_555 1_555 1_555
H6 H5 B3 54.524(24) 1_555 1_555 1_555
H6 H5 B4 54.524(23) 1_555 1_555 1_555
H6 H5 B1 88.53(18) 1_555 1_555 1_555
H6 H5 B2 88.53(18) 1_555 1_555 1_555
H6 H5 Na1 161.64(47) 1_555 1_555 4_455
H6 H5 B5 58.2825(30) 1_555 1_555 1_555
Na1 H5 H6 42.81(34) 1_545 1_555 1_555
Na1 H5 H4 100.59(30) 1_545 1_555 1_555
Na1 H5 H3 50.33(29) 1_545 1_555 1_555
Na1 H5 H2 147.76(38) 1_545 1_555 1_555
Na1 H5 H1 109.74(26) 1_545 1_555 1_555
Na1 H5 H2 147.76(55) 1_545 1_555 3_456
Na1 H5 H3 57.44(27) 1_545 1_555 4_444
Na1 H5 H1 103.84(71) 1_545 1_555 4_444
Na1 H5 H4 48.32(24) 1_545 1_555 2_445
Na1 H5 B6 59.75(27) 1_545 1_555 1_555
Na1 H5 B3 63.99(25) 1_545 1_555 1_555
Na1 H5 B4 97.19(38) 1_545 1_555 1_555
Na1 H5 B1 103.34(38) 1_545 1_555 1_555
Na1 H5 B2 125.40(55) 1_545 1_555 1_555
Na1 H5 Na1 150.60(58) 1_545 1_555 4_455
Na1 H5 B5 89.90(38) 1_545 1_555 1_555
B4 H5 Na1 55.29(21) 2_445 1_555 1_545
B4 H5 H6 94.81(38) 2_445 1_555 1_555
B4 H5 H4 133.10(31) 2_445 1_555 1_555
B4 H5 H3 87.07(40) 2_445 1_555 1_555
B4 H5 H2 156.73(40) 2_445 1_555 1_555
B4 H5 H1 117.70(31) 2_445 1_555 1_555
B4 H5 H2 116.70(58) 2_445 1_555 3_456
B4 H5 H3 50.75(51) 2_445 1_555 4_444
B4 H5 H1 50.84(56) 2_445 1_555 4_444
B4 H5 H4 20.64(45) 2_445 1_555 2_445
B4 H5 B6 114.73(37) 2_445 1_555 1_555
B4 H5 B3 109.01(38) 2_445 1_555 1_555
B4 H5 B4 146.03(33) 2_445 1_555 1_555
B4 H5 B1 132.81(33) 2_445 1_555 1_555
B4 H5 B2 172.22(29) 2_445 1_555 1_555
B4 H5 Na1 103.01(52) 2_445 1_555 4_455
B4 H5 B5 143.01(42) 2_445 1_555 1_555
Na1 H6 B6 110.19(48) 1_545 1_555 1_555
B1 H6 Na1 144.62(62) 3_556 1_555 1_545
B1 H6 B6 35.68(20) 3_556 1_555 1_555
B4 H6 B1 40.10(21) 1_555 1_555 3_556
B4 H6 Na1 123.79(52) 1_555 1_555 1_545
B4 H6 B6 35.68(20) 1_555 1_555 1_555
B2 H6 B4 67.39(38) 3_556 1_555 1_555
B2 H6 B1 40.10(21) 3_556 1_555 3_556
B2 H6 Na1 109.57(38) 3_556 1_555 1_545
B2 H6 B6 35.68(20) 3_556 1_555 1_555
B3 H6 B2 40.10(21) 1_555 1_555 3_556
B3 H6 B4 67.39(38) 1_555 1_555 1_555
B3 H6 B1 67.39(38) 1_555 1_555 3_556
B3 H6 Na1 77.24(33) 1_555 1_555 1_545
B3 H6 B6 35.68(20) 1_555 1_555 1_555
B5 H6 B3 40.10(21) 1_555 1_555 1_555
B5 H6 B2 67.39(38) 1_555 1_555 3_556
B5 H6 B4 40.10(21) 1_555 1_555 1_555
B5 H6 B1 67.39(38) 1_555 1_555 3_556
B5 H6 Na1 85.17(41) 1_555 1_555 1_545
B5 H6 B6 35.68(20) 1_555 1_555 1_555
H1 H6 B5 121.54(49) 1_554 1_555 1_555
H1 H6 B3 145.44(49) 1_554 1_555 1_555
H1 H6 B2 170.91(72) 1_554 1_555 3_556
H1 H6 B4 120.09(51) 1_554 1_555 1_555
H1 H6 B1 142.04(58) 1_554 1_555 3_556
H1 H6 Na1 71.30(33) 1_554 1_555 1_545
H1 H6 B6 153.17(57) 1_554 1_555 1_555
H6 H6 H1 69.32(90) 3_555 1_555 1_554
H6 H6 B5 119.23(69) 3_555 1_555 1_555
H6 H6 B3 141.74(89) 3_555 1_555 1_555
H6 H6 B2 108.66(62) 3_555 1_555 3_556
H6 H6 B4 80.76(57) 3_555 1_555 1_555
H6 H6 B1 74.65(54) 3_555 1_555 3_556
H6 H6 Na1 140.41(98) 3_555 1_555 1_545
H6 H6 B6 106.71(72) 3_555 1_555 1_555
H1 H6 H6 54.87(66) 3_556 1_555 3_555
H1 H6 H1 124.19(54) 3_556 1_555 1_554
H1 H6 B5 88.53(18) 3_556 1_555 1_555
H1 H6 B3 88.53(18) 3_556 1_555 1_555
H1 H6 B2 54.524(23) 3_556 1_555 3_556
H1 H6 B4 54.524(23) 3_556 1_555 1_555
H1 H6 B1 22.60(20) 3_556 1_555 3_556
H1 H6 Na1 164.07(39) 3_556 1_555 1_545
H1 H6 B6 58.2825(10) 3_556 1_555 1_555
H2 H6 H1 60.00000(38) 3_556 1_555 3_556
H2 H6 H6 106.08(54) 3_556 1_555 3_555
H2 H6 H1 148.45(58) 3_556 1_555 1_554
H2 H6 B5 88.53(18) 3_556 1_555 1_555
H2 H6 B3 54.524(23) 3_556 1_555 1_555
H2 H6 B2 22.60(20) 3_556 1_555 3_556
H2 H6 B4 88.53(18) 3_556 1_555 1_555
H2 H6 B1 54.524(23) 3_556 1_555 3_556
H2 H6 Na1 105.14(37) 3_556 1_555 1_545
H2 H6 B6 58.2825(33) 3_556 1_555 1_555
H4 H6 H2 108.0000(28) 1_555 1_555 3_556
H4 H6 H1 60.0000(22) 1_555 1_555 3_556
H4 H6 H6 64.93(64) 1_555 1_555 3_555
H4 H6 H1 98.24(53) 1_555 1_555 1_554
H4 H6 B5 54.524(23) 1_555 1_555 1_555
H4 H6 B3 88.53(18) 1_555 1_555 1_555
H4 H6 B2 88.53(18) 1_555 1_555 3_556
H4 H6 B4 22.60(20) 1_555 1_555 1_555
H4 H6 B1 54.524(23) 1_555 1_555 3_556
H4 H6 Na1 125.72(44) 1_555 1_555 1_545
H4 H6 B6 58.2825(27) 1_555 1_555 1_555
H3 H6 H4 108.0000(35) 1_555 1_555 1_555
H3 H6 H2 60.0000(30) 1_555 1_555 3_556
H3 H6 H1 108.0000(31) 1_555 1_555 3_556
H3 H6 H6 162.87(67) 1_555 1_555 3_555
H3 H6 H1 127.81(54) 1_555 1_555 1_554
H3 H6 B5 54.524(23) 1_555 1_555 1_555
H3 H6 B3 22.60(20) 1_555 1_555 1_555
H3 H6 B2 54.524(24) 1_555 1_555 3_556
H3 H6 B4 88.53(18) 1_555 1_555 1_555
H3 H6 B1 88.53(18) 1_555 1_555 3_556
H3 H6 Na1 56.67(43) 1_555 1_555 1_545
H3 H6 B6 58.2825(37) 1_555 1_555 1_555
H5 H6 H3 60.0000(30) 1_555 1_555 1_555
H5 H6 H4 60.0000(26) 1_555 1_555 1_555
H5 H6 H2 108.0000(42) 1_555 1_555 3_556
H5 H6 H1 108.0000(19) 1_555 1_555 3_556
H5 H6 H6 121.50(56) 1_555 1_555 3_555
H5 H6 H1 100.08(60) 1_555 1_555 1_554
H5 H6 B5 22.60(20) 1_555 1_555 1_555
H5 H6 B3 54.524(23) 1_555 1_555 1_555
H5 H6 B2 88.53(18) 1_555 1_555 3_556
H5 H6 B4 54.524(23) 1_555 1_555 1_555
H5 H6 B1 88.53(18) 1_555 1_555 3_556
H5 H6 Na1 69.51(48) 1_555 1_555 1_545
H5 H6 B6 58.2825(31) 1_555 1_555 1_555
H4 H6 H5 161.22(47) 3_555 1_555 1_555
H4 H6 H3 121.83(52) 3_555 1_555 1_555
H4 H6 H4 127.98(47) 3_555 1_555 1_555
H4 H6 H2 86.38(55) 3_555 1_555 3_556
H4 H6 H1 89.50(43) 3_555 1_555 3_556
H4 H6 H6 63.05(73) 3_555 1_555 3_555
H4 H6 H1 63.36(81) 3_555 1_555 1_554
H4 H6 B5 174.87(69) 3_555 1_555 1_555
H4 H6 B3 135.11(49) 3_555 1_555 1_555
H4 H6 B2 107.67(41) 3_555 1_555 3_556
H4 H6 B4 140.25(43) 3_555 1_555 1_555
H4 H6 B1 109.93(39) 3_555 1_555 3_556
H4 H6 Na1 95.51(46) 3_555 1_555 1_545
H4 H6 B6 140.14(50) 3_555 1_555 1_555

loop_
_geom_bond_atom_site_label_1
_geom_bond_atom_site_label_2
_geom_bond_distance
_geom_bond_site_symmetry_1
_geom_bond_site_symmetry_2
Na1 H6 2.223(11) 1_555 1_565
Na1 H4 2.3605(96) 1_555 2_455
Na1 H5 2.408(10) 1_555 4_554
Na1 H2 2.529(16) 1_555 2_455
Na1 H2 2.557(16) 1_555 4_554
Na1 H3 2.5893(87) 1_555 1_565
Na1 H1 2.755(15) 1_555 4_554
Na1 B6 2.8518(50) 1_555 1_565
Na1 H3 2.854(14) 1_555 4_454
Na1 H1 2.858(16) 1_555 1_564
Na1 B4 2.8996(49) 1_555 2_455
Na1 B5 2.9216(52) 1_555 4_554
Na1 B2 2.9823(82) 1_555 2_455
Na1 B2 2.9955(84) 1_555 4_554
Na1 B3 3.0291(48) 1_555 1_565
Na1 H5 3.064(12) 1_555 1_565
Na1 B1 3.0974(80) 1_555 4_554
Na1 B3 3.1508(78) 1_555 4_454
B1 H1 1.177(16) 1_555 1_555
B1 B6 1.7874(19) 1_555 3_556
B1 B2 1.7875(19) 1_555 1_555
B1 B5 1.7875(19) 1_555 1_555
B1 B4 1.7875(19) 1_555 3_556
B1 B3 1.7875(19) 1_555 1_555
B1 H6 2.607(13) 1_555 3_556
B1 H3 2.607(13) 1_555 1_555
B1 H5 2.607(13) 1_555 1_555
B1 H4 2.607(13) 1_555 3_556
B1 H2 2.607(13) 1_555 1_555
B1 B3 2.8922(31) 1_555 3_556
B1 B5 2.8922(31) 1_555 3_556
B1 B6 2.8922(31) 1_555 1_555
B1 B4 2.8922(31) 1_555 1_555
B1 B2 2.8922(31) 1_555 3_556
B1 Na1 3.0974(80) 1_555 4_455
B2 H2 1.177(16) 1_555 1_555
B2 B6 1.7874(19) 1_555 3_556
B2 B3 1.7874(19) 1_555 3_556
B2 B4 1.7874(19) 1_555 1_555
B2 B5 1.7874(19) 1_555 1_555
B2 B1 1.7875(19) 1_555 1_555
B2 H6 2.607(13) 1_555 3_556
B2 H4 2.607(13) 1_555 1_555
B2 H5 2.607(13) 1_555 1_555
B2 H1 2.607(13) 1_555 1_555
B2 H3 2.607(13) 1_555 3_556
B2 B6 2.8922(31) 1_555 1_555
B2 B4 2.8922(31) 1_555 3_556
B2 B5 2.8922(31) 1_555 3_556
B2 B3 2.8922(31) 1_555 1_555
B2 B1 2.8922(31) 1_555 3_556
B2 Na1 2.9823(82) 1_555 2_445
B2 Na1 2.9955(84) 1_555 4_455
B2 H2 3.050(14) 1_555 3_456
B3 H3 1.177(16) 1_555 1_555
B3 B6 1.7875(19) 1_555 1_555
B3 B4 1.7875(19) 1_555 3_556
B3 B2 1.7875(19) 1_555 3_556
B3 B1 1.7875(19) 1_555 1_555
B3 B5 1.7875(19) 1_555 1_555
B3 H4 2.607(13) 1_555 3_556
B3 H6 2.607(13) 1_555 1_555
B3 H1 2.607(13) 1_555 1_555
B3 H2 2.607(13) 1_555 3_556
B3 H5 2.607(13) 1_555 1_555
B3 B6 2.8922(31) 1_555 3_556
B3 B5 2.8922(31) 1_555 3_556
B3 B4 2.8922(31) 1_555 1_555
B3 B2 2.8922(31) 1_555 1_555
B3 B1 2.8922(31) 1_555 3_556
B3 Na1 3.0291(48) 1_555 1_545
B3 Na1 3.1508(78) 1_555 4_555
B4 H4 1.177(16) 1_555 1_555
B4 B2 1.7874(19) 1_555 1_555
B4 B3 1.7875(19) 1_555 3_556
B4 B6 1.7875(19) 1_555 1_555
B4 B5 1.7875(19) 1_555 1_555
B4 B1 1.7875(19) 1_555 3_556
B4 H6 2.607(13) 1_555 1_555
B4 H2 2.607(13) 1_555 1_555
B4 H3 2.607(13) 1_555 3_556
B4 H1 2.607(13) 1_555 3_556
B4 H5 2.607(13) 1_555 1_555
B4 B6 2.8922(31) 1_555 3_556
B4 B1 2.8922(31) 1_555 1_555
B4 B3 2.8922(31) 1_555 1_555
B4 B2 2.8922(31) 1_555 3_556
B4 B5 2.8922(31) 1_555 3_556
B4 Na1 2.8996(49) 1_555 2_445
B4 H5 3.181(14) 1_555 2_455
B5 H5 1.177(16) 1_555 1_555
B5 B2 1.7874(19) 1_555 1_555
B5 B4 1.7875(19) 1_555 1_555
B5 B1 1.7875(19) 1_555 1_555
B5 B6 1.7875(19) 1_555 1_555
B5 B3 1.7875(19) 1_555 1_555
B5 H1 2.607(13) 1_555 1_555
B5 H3 2.607(13) 1_555 1_555
B5 H6 2.607(13) 1_555 1_555
B5 H4 2.607(13) 1_555 1_555
B5 H2 2.607(13) 1_555 1_555
B5 B6 2.8922(31) 1_555 3_556
B5 B3 2.8922(31) 1_555 3_556
B5 B1 2.8922(31) 1_555 3_556
B5 B4 2.8922(31) 1_555 3_556
B5 B2 2.8922(31) 1_555 3_556
B5 Na1 2.9216(52) 1_555 4_455
B6 H6 1.177(16) 1_555 1_555
B6 B1 1.7874(19) 1_555 3_556
B6 B2 1.7874(19) 1_555 3_556
B6 B4 1.7875(19) 1_555 1_555
B6 B3 1.7875(19) 1_555 1_555
B6 B5 1.7875(19) 1_555 1_555
B6 H3 2.607(13) 1_555 1_555
B6 H1 2.607(13) 1_555 3_556
B6 H2 2.607(13) 1_555 3_556
B6 H4 2.607(13) 1_555 1_555
B6 H5 2.607(13) 1_555 1_555
B6 Na1 2.8518(50) 1_555 1_545
B6 B3 2.8922(31) 1_555 3_556
B6 B5 2.8922(31) 1_555 3_556
B6 B4 2.8922(31) 1_555 3_556
B6 B2 2.8922(31) 1_555 1_555
B6 B1 2.8922(31) 1_555 1_555
H1 B1 1.177(16) 1_555 1_555
H1 H3 2.415(23) 1_555 4_445
H1 B6 2.607(13) 1_555 3_556
H1 B5 2.607(13) 1_555 1_555
H1 B2 2.607(13) 1_555 1_555
H1 B4 2.607(13) 1_555 3_556
H1 B3 2.607(13) 1_555 1_555
H1 H6 2.645(22) 1_555 1_556
H1 Na1 2.755(15) 1_555 4_455
H1 H5 2.851(23) 1_555 4_545
H1 Na1 2.858(16) 1_555 1_546
H1 H5 3.026(17) 1_555 1_555
H1 H3 3.026(17) 1_555 1_555
H1 H6 3.026(17) 1_555 3_556
H1 H4 3.026(17) 1_555 3_556
H1 H2 3.026(17) 1_555 1_555
H1 H2 3.194(18) 1_555 2_446
H2 B2 1.177(16) 1_555 1_555
H2 H2 2.399(18) 1_555 3_456
H2 Na1 2.529(16) 1_555 2_445
H2 Na1 2.557(16) 1_555 4_455
H2 B6 2.607(13) 1_555 3_556
H2 B1 2.607(13) 1_555 1_555
H2 B5 2.607(13) 1_555 1_555
H2 B3 2.607(13) 1_555 3_556
H2 B4 2.607(13) 1_555 1_555
H2 H5 2.886(27) 1_555 3_456
H2 H4 2.979(28) 1_555 3_456
H2 H6 3.026(17) 1_555 3_556
H2 H1 3.026(17) 1_555 1_555
H2 H5 3.026(17) 1_555 1_555
H2 H3 3.026(17) 1_555 3_556
H2 H4 3.026(17) 1_555 1_555
H2 B2 3.050(14) 1_555 3_456
H2 H1 3.194(18) 1_555 2_456
H3 B3 1.177(16) 1_555 1_555
H3 H1 2.415(23) 1_555 4_544
H3 Na1 2.5893(87) 1_555 1_545
H3 B2 2.607(13) 1_555 3_556
H3 B4 2.607(13) 1_555 3_556
H3 B6 2.607(13) 1_555 1_555
H3 B1 2.607(13) 1_555 1_555
H3 B5 2.607(13) 1_555 1_555
H3 Na1 2.854(14) 1_555 4_555
H3 H5 2.864(15) 1_555 4_545
H3 H4 3.026(17) 1_555 3_556
H3 H1 3.026(17) 1_555 1_555
H3 H2 3.026(17) 1_555 3_556
H3 H6 3.026(17) 1_555 1_555
H3 H5 3.026(17) 1_555 1_555
H3 H4 3.168(24) 1_555 2_445
H4 B4 1.177(16) 1_555 1_555
H4 Na1 2.3605(96) 1_555 2_445
H4 B2 2.607(13) 1_555 1_555
H4 B3 2.607(13) 1_555 3_556
H4 B5 2.607(13) 1_555 1_555
H4 B6 2.607(13) 1_555 1_555
H4 B1 2.607(13) 1_555 3_556
H4 H5 2.618(15) 1_555 2_455
H4 H2 2.979(28) 1_555 3_456
H4 H6 3.026(17) 1_555 1_555
H4 H3 3.026(17) 1_555 3_556
H4 H2 3.026(17) 1_555 1_555
H4 H1 3.026(17) 1_555 3_556
H4 H5 3.026(17) 1_555 1_555
H4 H6 3.074(20) 1_555 3_555
H4 H3 3.168(24) 1_555 2_455
H5 B5 1.177(16) 1_555 1_555
H5 Na1 2.408(10) 1_555 4_455
H5 B2 2.607(13) 1_555 1_555
H5 B1 2.607(13) 1_555 1_555
H5 B4 2.607(13) 1_555 1_555
H5 B3 2.607(13) 1_555 1_555
H5 B6 2.607(13) 1_555 1_555
H5 H4 2.618(15) 1_555 2_445
H5 H1 2.851(23) 1_555 4_444
H5 H3 2.864(15) 1_555 4_444
H5 H2 2.886(27) 1_555 3_456
H5 H1 3.026(17) 1_555 1_555
H5 H2 3.026(17) 1_555 1_555
H5 H3 3.026(17) 1_555 1_555
H5 H4 3.026(17) 1_555 1_555
H5 H6 3.026(17) 1_555 1_555
H5 Na1 3.064(12) 1_555 1_545
H5 B4 3.181(14) 1_555 2_445
H6 B6 1.177(16) 1_555 1_555
H6 Na1 2.223(11) 1_555 1_545
H6 B1 2.607(13) 1_555 3_556
H6 B4 2.607(13) 1_555 1_555
H6 B2 2.607(13) 1_555 3_556
H6 B3 2.607(13) 1_555 1_555
H6 B5 2.607(13) 1_555 1_555
H6 H1 2.645(22) 1_555 1_554
H6 H6 2.675(20) 1_555 3_555
H6 H1 3.026(17) 1_555 3_556
H6 H2 3.026(17) 1_555 3_556
H6 H4 3.026(17) 1_555 1_555
H6 H3 3.026(17) 1_555 1_555
H6 H5 3.026(17) 1_555 1_555
H6 H4 3.074(20) 1_555 3_555
